data_1558497
loop_
_publ_author_name
'Taylor, Christopher G. P.'
'Train, Jennifer S.'
'Ward, Michael D.'

_publ_section_title
;
 Interactions of Small-Molecule Guests with Interior and Exterior Surfaces
 of a Coordination Cage Host
;
_journal_issue 2
_journal_name_full Chemistry
_journal_page_first 510
_journal_page_last 524
_journal_paper_doi 10.3390/chemistry2020031
_journal_volume 2
_journal_year 2020
_chemical_formula_moiety 'C336 H262 Co8 N72, 16(B F5), 38(C H4 O), 0.5(C6 Cl4 O2)'
_chemical_formula_sum 'C377 H416 B16 Cl2 Co8 F64 N72 O39'
_chemical_formula_weight 8511.09
_space_group_crystal_system monoclinic
_space_group_IT_number 15
_space_group_name_Hall '-C 2yc'
_space_group_name_H-M_alt 'C 1 2/c 1'
_atom_sites_solution_hydrogens geom
_audit_creation_date 2019-11-01
_audit_creation_method
;
Olex2 1.3
(compiled Sep 10 2019 10:52:38 for OlexSys, GUI svn.r5938)
;
_cell_angle_alpha 90.0
_cell_angle_beta 96.0585(5)
_cell_angle_gamma 90.0
_cell_formula_units_Z 4
_cell_length_a 32.85880(17)
_cell_length_b 30.06718(13)
_cell_length_c 40.1053(2)
_cell_measurement_reflns_used 75350
_cell_measurement_temperature 100(1)
_cell_measurement_theta_max 27.7086074595
_cell_measurement_theta_min 0.983662097239
_cell_volume 39401.6(3)
_computing_cell_refinement 'DIALS 2theta refinement, DIALS 1.12.1-g84e9f68aa-release'
_computing_data_reduction
;
aimless (Evans, P. R. and Murshudov, G. N., 2013)
ccp4 (Winn, M. D. et al., 2011)
DIALS 1.12.1-g84e9f68aa-release (Winter, G. et al., 2018)
pointless (Evans, P., 2006)
XIA2 0.5.757-g89e4ddb2-dials-1.12 (Winter, G., 2010)
;
_computing_molecular_graphics 'Olex2 1.3 (Dolomanov et al., 2009)'
_computing_publication_material 'Olex2 1.3 (Dolomanov et al., 2009)'
_computing_structure_refinement 'ShelXL 2018/3 (Sheldrick, 2015)'
_diffrn_ambient_temperature 100(1)
_diffrn_detector 'Photon counting pixel array'
_diffrn_measured_fraction_theta_full 0.998
_diffrn_measured_fraction_theta_max 0.998
_diffrn_measurement_device 'Fixed \c 3-circle diffractometer'
_diffrn_measurement_device_type 'Fluid Film Devices'
_diffrn_measurement_method 'shutterless scans'
_diffrn_measurement_specimen_support 'MiTeGen MicroMount'
_diffrn_radiation_monochromator 'Silicon 111'
_diffrn_radiation_type Synchrotron
_diffrn_radiation_wavelength 0.6889
_diffrn_reflns_av_R_equivalents 0.0754
_diffrn_reflns_av_unetI/netI 0.0696
_diffrn_reflns_Laue_measured_fraction_full 0.998
_diffrn_reflns_Laue_measured_fraction_max 0.998
_diffrn_reflns_limit_h_max 47
_diffrn_reflns_limit_h_min -47
_diffrn_reflns_limit_k_max 43
_diffrn_reflns_limit_k_min -43
_diffrn_reflns_limit_l_max 58
_diffrn_reflns_limit_l_min -58
_diffrn_reflns_number 341224
_diffrn_reflns_point_group_measured_fraction_full 0.998
_diffrn_reflns_point_group_measured_fraction_max 0.998
_diffrn_reflns_theta_full 24.415
_diffrn_reflns_theta_max 29.947
_diffrn_reflns_theta_min 0.990
_diffrn_source 'Diamond Light Source Beamline I19-1'
_exptl_absorpt_coefficient_mu 0.415
_exptl_absorpt_correction_T_max 1.0
_exptl_absorpt_correction_T_min 0.975334089872
_exptl_absorpt_correction_type empirical
_exptl_absorpt_process_details
;
CCP4 7.0.065: AIMLESS, version 0.7.3 : 15/08/18
Scaling & analysis of unmerged intensities, absorption correction using spherical harmonics
;
_exptl_crystal_colour 'clear light orange'
_exptl_crystal_colour_lustre clear
_exptl_crystal_colour_modifier light
_exptl_crystal_colour_primary orange
_exptl_crystal_density_diffrn 1.435
_exptl_crystal_description rhombohedral
_exptl_crystal_F_000 17600
_exptl_crystal_preparation
'Crystal was soaked in a solution of 3,4,5,6-Tetrachloro-1,2-benzoquinone in methanolic mother liquor from the solvothermal crystals growth for 24 hours. Crystals were transferred to Fomblin oil before a crystal was mounted on a MiteGen Microloop and flash frozen under liquid nitrogen for storage.'
_exptl_crystal_size_max 0.1
_exptl_crystal_size_mid 0.1
_exptl_crystal_size_min 0.1
_refine_diff_density_max 1.912
_refine_diff_density_min -0.801
_refine_diff_density_rms 0.087
_refine_ls_extinction_method none
_refine_ls_goodness_of_fit_ref 1.091
_refine_ls_hydrogen_treatment constr
_refine_ls_matrix_type full
_refine_ls_number_parameters 2167
_refine_ls_number_reflns 62714
_refine_ls_number_restraints 5560
_refine_ls_restrained_S_all 1.069
_refine_ls_R_factor_all 0.1176
_refine_ls_R_factor_gt 0.0827
_refine_ls_shift/su_max 0.005
_refine_ls_shift/su_mean 0.000
_refine_ls_structure_factor_coef Fsqd
_refine_ls_weighting_details 'w=1/[\s^2^(Fo^2^)+(0.1844P)^2^] where P=(Fo^2^+2Fc^2^)/3'
_refine_ls_weighting_scheme calc
_refine_ls_wR_factor_gt 0.2785
_refine_ls_wR_factor_ref 0.3038
_reflns_Friedel_coverage 0.000
_reflns_number_gt 36940
_reflns_number_total 62714
_reflns_threshold_expression 'I > 2\s(I)'
_cod_data_source_file Cl4quinone.cif
_cod_data_source_block dmwmsv6-73_sq
_cod_depositor_comments 'Adding full bibliography for 1558494--1558498.cif.'
_cod_database_code 1558497
_shelx_shelxl_version_number 2018/3
_shelx_space_group_comment
;
The symmetry employed for this shelxl refinement is uniquely defined
by the following loop, which should always be used as a source of
symmetry information in preference to the above space-group names.
They are only intended as comments.
;
_shelx_estimated_absorpt_t_max 0.960
_shelx_estimated_absorpt_t_min 0.960
_olex2_refinement_description
;
1. Fixed Uiso
 At 1.2 times of:
  All C(H) groups, All C(H,H) groups
2. Restrained distances
 Cl23-C13G = Cl24-C14G = Cl25-C15G = Cl26-C16G
 1.71 with sigma of 0.01
 Cl23-C12G = Cl23-C14G = Cl24-C13G = Cl24-C15G = Cl25-C14G = Cl25-C16G = Cl26-
 C15G = Cl26-C11G
 2.71614 with sigma of 0.02
 O22G-C13G = O21G-C16G = O22G-C11G = O21G-C12G
 2.26628 with sigma of 0.02
 O22G-C12G = O21G-C11G
 1.21 with sigma of 0.01
 Cl26-Cl25 \\sim Cl25-Cl24 \\sim Cl24-Cl23
 with sigma of 0.02
3. Restrained planarity
 C16G, O21G, C11G, C12G, O22G, C13G
 with sigma of 0.1
 C12G, C13G, Cl23, C14G, Cl24, C15G
 with sigma of 0.1
 Cl25, C14G, C15G, C16G, Cl26, C11G
 with sigma of 0.1
 Cl25, C15G, C16G, C14G, Cl24, C13G
 with sigma of 0.1
4. Uiso/Uaniso restraints and constraints
All non-hydrogen atoms have similar U: within 2A with sigma of 0.04 and sigma
for terminal atoms of 0.08 within 2A
Uanis(O22G) = Uanis(Cl25)
Uanis(Cl26) = Uanis(Cl23)
Uanis(O21G) = Uanis(Cl24)
5. Rigid body (RIGU) restrains
 All non-hydrogen atoms
 with sigma for 1-2 distances of 0.004 and sigma for 1-3 distances of 0.004
6. Same fragment restrains
{N11A, C12A, C13A, C14A, C15A, C16A} sigma for 1-2: 0.02, 1-3: 0.04
as in
{N31A, C32A, C33A, C34A, C35A, C36A}
{N21A, N22A, C23A, C24A, C25A} sigma for 1-2: 0.02, 1-3: 0.04
as in
{N41A, N42A, C43A, C44A, C45A}
{N11A, C12A, C13A, C14A, C15A, C16A} sigma for 1-2: 0.02, 1-3: 0.04
as in
{N11B, C12B, C13B, C14B, C15B, C16B}
{N11A, C12A, C13A, C14A, C15A, C16A} sigma for 1-2: 0.02, 1-3: 0.04
as in
{N31B, C32B, C33B, C34B, C35B, C36B}
{N21A, N22A, C23A, C24A, C25A} sigma for 1-2: 0.02, 1-3: 0.04
as in
{N41B, N42B, C43B, C44B, C45B}
{C51A, C52A, C53A, C54A, C55A, C56A, C61A, C62A, C63A, C64A} sigma for 1-2:
0.02, 1-3: 0.04
as in
{C51B, C52B, C53B, C54B, C55B, C56B, C61B, C62B, C63B, C64B}
{N11A, C12A, C13A, C14A, C15A, C16A} sigma for 1-2: 0.02, 1-3: 0.04
as in
{N11C, C12C, C13C, C14C, C15C, C16C}
{N21A, N22A, C23A, C24A, C25A} sigma for 1-2: 0.02, 1-3: 0.04
as in
{N21C, N22C, C23C, C24C, C25C}
{N11A, C12A, C13A, C14A, C15A, C16A} sigma for 1-2: 0.02, 1-3: 0.04
as in
{N31C, C32C, C33C, C34C, C35C, C36C}
{N21A, N22A, C23A, C24A, C25A} sigma for 1-2: 0.02, 1-3: 0.04
as in
{N41C, N42C, C43C, C44C, C45C}
{C51A, C52A, C53A, C54A, C55A, C56A, C61A, C62A, C63A, C64A} sigma for 1-2:
0.02, 1-3: 0.04
as in
{C51C, C52C, C53C, C54C, C55C, C56C, C61C, C62C, C63C, C64C}
{N11A, C12A, C13A, C14A, C15A, C16A} sigma for 1-2: 0.02, 1-3: 0.04
as in
{N11D, C12D, C13D, C14D, C15D, C16D}
{N21A, N22A, C23A, C24A, C25A} sigma for 1-2: 0.02, 1-3: 0.04
as in
{N21D, N22D, C23D, C24D, C25D}
{N11A, C12A, C13A, C14A, C15A, C16A} sigma for 1-2: 0.02, 1-3: 0.04
as in
{N31D, C32D, C33D, C34D, C35D, C36D}
{N21A, N22A, C23A, C24A, C25A} sigma for 1-2: 0.02, 1-3: 0.04
as in
{N41D, N42D, C43D, C44D, C45D}
{C51A, C52A, C53A, C54A, C55A, C56A, C61A, C62A, C63A, C64A} sigma for 1-2:
0.02, 1-3: 0.04
as in
{C51D, C52D, C53D, C54D, C55D, C56D, C61D, C62D, C63D, C64D}
{N11A, C12A, C13A, C14A, C15A, C16A} sigma for 1-2: 0.02, 1-3: 0.04
as in
{N11E, C12E, C13E, C14E, C15E, C16E}
{N21A, N22A, C23A, C24A, C25A} sigma for 1-2: 0.02, 1-3: 0.04
as in
{N21E, N22E, C23E, C24E, C25E}
{N11A, C12A, C13A, C14A, C15A, C16A} sigma for 1-2: 0.02, 1-3: 0.04
as in
{N31E, C32E, C33E, C34E, C35E, C36E}
{N21A, N22A, C23A, C24A, C25A} sigma for 1-2: 0.02, 1-3: 0.04
as in
{N41E, N42E, C43E, C44E, C45E}
{C51A, C52A, C53A, C54A, C55A, C56A, C61A, C62A, C63A, C64A} sigma for 1-2:
0.02, 1-3: 0.04
as in
{C51E, C52E, C53E, C54E, C55E, C56E, C61E, C62E, C63E, C64E}
{N11A, C12A, C13A, C14A, C15A, C16A} sigma for 1-2: 0.02, 1-3: 0.04
as in
{N11F, C12F, C13F, C14F, C15F, C16F}
{N21A, N22A, C23A, C24A, C25A} sigma for 1-2: 0.02, 1-3: 0.04
as in
{N21F, N22F, C23F, C24F, C25F}
{N11A, C12A, C13A, C14A, C15A, C16A} sigma for 1-2: 0.02, 1-3: 0.04
as in
{N31F, C32F, C33F, C34F, C35F, C36F}
{N21A, N22A, C23A, C24A, C25A} sigma for 1-2: 0.02, 1-3: 0.04
as in
{N41F, N42F, C43F, C44F, C45F}
{C51A, C52A, C53A, C54A, C55A, C56A, C61A, C62A, C63A, C64A} sigma for 1-2:
0.02, 1-3: 0.04
as in
{C51F, C52F, C53F, C54F, C55F, C56F, C61F, C62F, C63F, C64F}
{B11, F12, F13, F14, F15} sigma for 1-2: 0.02, 1-3: 0.04
as in
{B21, F22, F23, F24, F25}
{B11, F12, F13, F14, F15} sigma for 1-2: 0.02, 1-3: 0.04
as in
{B31, F32, F33, F34, F35}
{B11, F12, F13, F14, F15} sigma for 1-2: 0.02, 1-3: 0.04
as in
{B41, F42, F43, F44, F45}
{B11, F12, F13, F14} sigma for 1-2: 0.02, 1-3: 0.04
as in
{B91, F92, F93, F94}
7. Others
 Sof(B31)=Sof(F32)=Sof(F33)=Sof(F34)=Sof(F35)=FVAR(1)
 Sof(B41)=Sof(F42)=Sof(F43)=Sof(F44)=Sof(F45)=FVAR(2)
 Fixed Sof: C16G(0.25) C15G(0.25) C14G(0.25) C13G(0.25) C12G(0.25) C11G(0.25)
 O21G(0.25) O22G(0.25) Cl23(0.25) Cl24(0.25) Cl25(0.25) Cl26(0.25)
8.a Secondary CH2 refined with riding coordinates:
 C26A(H26A,H26B), C46A(H46A,H46B), C26B(H26C,H26D), C46B(H46C,H46D), C26C(H26E,
 H26F), C46C(H46E,H46F), C26D(H26G,H26H), C46D(H46G,H46H), C26E(H26I,H26J),
 C46E(H46I,H46J), C26F(H26K,H26L), C46F(H46K,H46L)
8.b Aromatic/amide H refined with riding coordinates:
 C13A(H13A), C14A(H14A), C15A(H15A), C16A(H16A), C23A(H23A), C24A(H24A),
 C33A(H33A), C34A(H34A), C35A(H35A), C36A(H36A), C43A(H43A), C44A(H44A),
 C52A(H52A), C53A(H53A), C54A(H54A), C61A(H61A), C62A(H62A), C63A(H63A),
 C13B(H13B), C14B(H14B), C15B(H15B), C16B(H16B), C23B(H23B), C24B(H24B),
 C33B(H33B), C34B(H34B), C35B(H35B), C36B(H36B), C43B(H43B), C44B(H44B),
 C52B(H52B), C53B(H53B), C54B(H54B), C61B(H61B), C62B(H62B), C63B(H63B),
 C13C(H13C), C14C(H14C), C15C(H15C), C16C(H16C), C23C(H23C), C24C(H24C),
 C33C(H33C), C34C(H34C), C35C(H35C), C36C(H36C), C43C(H43C), C44C(H44C),
 C52C(H52C), C53C(H53C), C54C(H54C), C61C(H61C), C62C(H62C), C63C(H63C),
 C13D(H13D), C14D(H14D), C15D(H15D), C16D(H16D), C23D(H23D), C33D(H33D),
 C34D(H34D), C35D(H35D), C36D(H36D), C43D(H43D), C44D(H44D), C52D(H52D),
 C53D(H53D), C54D(H54D), C61D(H61D), C62D(H62D), C63D(H63D), C13E(H13E),
 C14E(H14E), C15E(H15E), C16E(H16E), C23E(H23E), C24E(H24E), C33E(H33E),
 C34E(H34E), C35E(H35E), C36E(H36E), C43E(H43E), C44E(H44E), C52E(H52E),
 C53E(H53E), C54E(H54E), C61E(H61E), C62E(H62E), C63E(H63E), C13F(H13F),
 C14F(H14F), C15F(H15F), C16F(H16F), C23F(H23F), C24F(H24F), C33F(H33F),
 C34F(H34F), C35F(H35F), C36F(H36F), C43F(H43F), C44F(H44F), C52F(H52F),
 C53F(H53F), C54F(H54F), C61F(H61F), C62F(H62F), C63F(H63F)
8.c Fitted hexagon refined as free rotating group:
 C16G(C15G,C14G,C13G,C12G,C11G)
;
_olex2_submission_original_sample_id v2-73_F30_TCBzQu/v2-73_F30_TCBzQu
_olex2_submission_special_instructions 'No special instructions were received'

loop_
_space_group_symop_operation_xyz
'x, y, z'
'-x, y, -z+1/2'
'x+1/2, y+1/2, z'
'-x+1/2, y+1/2, -z+1/2'
'-x, -y, -z'
'x, -y, z-1/2'
'-x+1/2, -y+1/2, -z'
'x+1/2, -y+1/2, z-1/2'

loop_
_symmetry_equiv_pos_as_xyz
-x,y,-z+1/2

loop_
_atom_site_label
_atom_site_type_symbol
_atom_site_fract_x
_atom_site_fract_y
_atom_site_fract_z
_atom_site_U_iso_or_equiv
_atom_site_adp_type
_atom_site_occupancy
_atom_site_site_symmetry_order
_atom_site_calc_flag
_atom_site_refinement_flags_posn
_atom_site_refinement_flags_adp
_atom_site_refinement_flags_occupancy
_atom_site_disorder_assembly
_atom_site_disorder_group
Co1 Co 1.35540(2) 0.71815(2) 0.77687(2) 0.04634(10) Uani 1 1 d . . . . .
Co2 Co 1.09941(2) 0.51591(2) 0.86559(2) 0.04583(10) Uani 1 1 d . . . . .
Co3 Co 1.26738(2) 0.45696(2) 1.11562(2) 0.04614(10) Uani 1 1 d . . . . .
Co4 Co 1.51360(2) 0.66177(2) 1.03573(2) 0.04578(10) Uani 1 1 d . . . . .
N11A N 1.39399(8) 0.75901(8) 0.80982(6) 0.0531(5) Uani 1 1 d D U . . .
C12A C 1.37780(10) 0.77376(9) 0.83704(8) 0.0539(6) Uani 1 1 d D U . . .
C13A C 1.39999(11) 0.79986(10) 0.86155(8) 0.0611(8) Uani 1 1 d D U . . .
H13A H 1.387937 0.809681 0.880772 0.073 Uiso 1 1 calc R U . . .
C14A C 1.44009(12) 0.81103(12) 0.85703(9) 0.0719(10) Uani 1 1 d D U . . .
H14A H 1.455976 0.828430 0.873359 0.086 Uiso 1 1 calc R U . . .
C15A C 1.45646(11) 0.79693(12) 0.82915(9) 0.0699(9) Uani 1 1 d D U . . .
H15A H 1.483554 0.805192 0.825518 0.084 Uiso 1 1 calc R U . . .
C16A C 1.43329(10) 0.77032(12) 0.80593(9) 0.0634(8) Uani 1 1 d D U . . .
H16A H 1.445238 0.759774 0.786867 0.076 Uiso 1 1 calc R U . . .
N21A N 1.31512(7) 0.73899(7) 0.81424(6) 0.0479(5) Uani 1 1 d D U . . .
N22A N 1.27588(8) 0.73561(8) 0.82234(7) 0.0539(6) Uani 1 1 d D U . . .
C23A C 1.27207(11) 0.75507(11) 0.85236(9) 0.0644(8) Uani 1 1 d D U . . .
H23A H 1.247992 0.756130 0.863520 0.077 Uiso 1 1 calc R U . . .
C24A C 1.30912(11) 0.77281(11) 0.86353(8) 0.0626(8) Uani 1 1 d D U . . .
H24A H 1.315984 0.789066 0.883655 0.075 Uiso 1 1 calc R U . . .
C25A C 1.33472(10) 0.76217(9) 0.83936(7) 0.0518(6) Uani 1 1 d D U . . .
C26A C 1.24435(9) 0.70801(9) 0.80371(8) 0.0506(6) Uani 1 1 d . U . . .
H26A H 1.247644 0.709418 0.779480 0.061 Uiso 1 1 calc R U . . .
H26B H 1.216960 0.719921 0.806954 0.061 Uiso 1 1 calc R U . . .
N31A N 1.04705(8) 0.47495(9) 0.84643(7) 0.0602(6) Uani 1 1 d D U . . .
C32A C 1.05352(10) 0.44939(11) 0.81966(9) 0.0628(8) Uani 1 1 d D U . . .
C33A C 1.02398(11) 0.41981(13) 0.80560(12) 0.0787(11) Uani 1 1 d D U . . .
H33A H 1.028679 0.403049 0.786291 0.094 Uiso 1 1 calc R U . . .
C34A C 0.98759(12) 0.41494(15) 0.81996(13) 0.0915(13) Uani 1 1 d D U . . .
H34A H 0.967800 0.393666 0.811420 0.110 Uiso 1 1 calc R U . . .
C35A C 0.98065(12) 0.44148(16) 0.84682(13) 0.0942(14) Uani 1 1 d D U . . .
H35A H 0.955534 0.439533 0.856484 0.113 Uiso 1 1 calc R U . . .
C36A C 1.01100(11) 0.47128(14) 0.85967(11) 0.0775(10) Uani 1 1 d D U . . .
H36A H 1.006167 0.489468 0.878214 0.093 Uiso 1 1 calc R U . . .
N41A N 1.11956(7) 0.48396(8) 0.82229(6) 0.0494(5) Uani 1 1 d D U . . .
N42A N 1.15388(7) 0.47949(7) 0.80590(6) 0.0482(5) Uani 1 1 d D U . . .
C43A C 1.14894(10) 0.44817(10) 0.78209(8) 0.0565(7) Uani 1 1 d D U . . .
H43A H 1.168787 0.439382 0.767800 0.068 Uiso 1 1 calc R U . . .
C44A C 1.11045(10) 0.43106(10) 0.78190(8) 0.0586(7) Uani 1 1 d D U . . .
H44A H 1.098050 0.408548 0.767626 0.070 Uiso 1 1 calc R U . . .
C45A C 1.09331(9) 0.45394(9) 0.80732(8) 0.0532(6) Uani 1 1 d D U . . .
C46A C 1.18960(9) 0.50681(9) 0.81517(8) 0.0492(6) Uani 1 1 d . U . . .
H46A H 1.213663 0.492348 0.806886 0.059 Uiso 1 1 calc R U . . .
H46B H 1.194487 0.507989 0.839940 0.059 Uiso 1 1 calc R U . . .
C51A C 1.24715(8) 0.65963(9) 0.81532(7) 0.0459(5) Uani 1 1 d D U . . .
C52A C 1.27822(9) 0.64572(10) 0.83833(8) 0.0534(6) Uani 1 1 d D U . . .
H52A H 1.298088 0.666469 0.847599 0.064 Uiso 1 1 calc R U . . .
C53A C 1.28099(9) 0.60069(11) 0.84840(8) 0.0579(7) Uani 1 1 d D U . . .
H53A H 1.303089 0.591284 0.864000 0.070 Uiso 1 1 calc R U . . .
C54A C 1.25218(8) 0.57054(10) 0.83592(8) 0.0533(7) Uani 1 1 d D U . . .
H54A H 1.254774 0.540236 0.842500 0.064 Uiso 1 1 calc R U . . .
C55A C 1.21861(8) 0.58408(9) 0.81334(7) 0.0468(6) Uani 1 1 d D U . . .
C56A C 1.21602(8) 0.62956(8) 0.80211(7) 0.0435(5) Uani 1 1 d D U . . .
C61A C 1.18272(8) 0.64225(9) 0.77875(7) 0.0479(6) Uani 1 1 d D U . . .
H61A H 1.181079 0.671963 0.770670 0.057 Uiso 1 1 calc R U . . .
C62A C 1.15301(8) 0.61264(9) 0.76768(7) 0.0481(6) Uani 1 1 d D U . . .
H62A H 1.131081 0.621902 0.751871 0.058 Uiso 1 1 calc R U . . .
C63A C 1.15438(9) 0.56801(9) 0.77946(7) 0.0484(6) Uani 1 1 d D U . . .
H63A H 1.133097 0.547884 0.771885 0.058 Uiso 1 1 calc R U . . .
C64A C 1.18648(8) 0.55384(9) 0.80185(7) 0.0450(5) Uani 1 1 d D U . . .
N11B N 1.07968(8) 0.57406(8) 0.83870(6) 0.0545(6) Uani 1 1 d D U . . .
C12B C 1.10272(9) 0.61052(9) 0.84499(7) 0.0512(6) Uani 1 1 d D U . . .
C13B C 1.09278(11) 0.65152(11) 0.83012(8) 0.0628(8) Uani 1 1 d D U . . .
H13B H 1.109459 0.676963 0.835079 0.075 Uiso 1 1 calc R U . . .
C14B C 1.05741(14) 0.65379(14) 0.80768(10) 0.0795(11) Uani 1 1 d D U . . .
H14B H 1.049639 0.681239 0.797141 0.095 Uiso 1 1 calc R U . . .
C15B C 1.03410(14) 0.61718(14) 0.80082(10) 0.0801(11) Uani 1 1 d D U . . .
H15B H 1.009906 0.618892 0.785650 0.096 Uiso 1 1 calc R U . . .
C16B C 1.04580(12) 0.57707(13) 0.81611(9) 0.0718(9) Uani 1 1 d D U . . .
H16B H 1.029849 0.551203 0.810700 0.086 Uiso 1 1 calc R U . . .
N21B N 1.14882(7) 0.56293(7) 0.87912(6) 0.0439(5) Uani 1 1 d . U . . .
N22B N 1.18596(7) 0.56644(8) 0.89760(6) 0.0502(5) Uani 1 1 d . U . . .
C23B C 1.19991(10) 0.60886(11) 0.89775(9) 0.0593(7) Uani 1 1 d . U . . .
H23B H 1.224775 0.619409 0.909293 0.071 Uiso 1 1 calc R U . . .
C24B C 1.17145(10) 0.63409(10) 0.87810(9) 0.0586(7) Uani 1 1 d . U . . .
H24B H 1.172873 0.664858 0.872964 0.070 Uiso 1 1 calc R U . . .
C25B C 1.14008(9) 0.60417(9) 0.86746(7) 0.0471(6) Uani 1 1 d . U . . .
C26B C 1.20450(9) 0.53012(10) 0.91716(7) 0.0505(6) Uani 1 1 d . U . . .
H26C H 1.234540 0.534368 0.920175 0.061 Uiso 1 1 calc R U . . .
H26D H 1.198761 0.501958 0.904754 0.061 Uiso 1 1 calc R U . . .
N31B N 1.29433(8) 0.39495(8) 1.13657(6) 0.0522(5) Uani 1 1 d D U . . .
C32B C 1.27453(11) 0.35798(10) 1.12601(8) 0.0578(7) Uani 1 1 d D U . . .
C33B C 1.29015(13) 0.31544(11) 1.13339(10) 0.0738(10) Uani 1 1 d D U . . .
H33B H 1.275559 0.289570 1.125532 0.089 Uiso 1 1 calc R U . . .
C34B C 1.32771(14) 0.31234(12) 1.15261(10) 0.0811(11) Uani 1 1 d D U . . .
H34B H 1.339566 0.283988 1.157619 0.097 Uiso 1 1 calc R U . . .
C35B C 1.34777(12) 0.35011(11) 1.16439(9) 0.0677(9) Uani 1 1 d D U . . .
H35B H 1.373296 0.348207 1.177852 0.081 Uiso 1 1 calc R U . . .
C36B C 1.33009(10) 0.39114(10) 1.15628(8) 0.0573(7) Uani 1 1 d D U . . .
H36B H 1.343566 0.417337 1.164845 0.069 Uiso 1 1 calc R U . . .
N41B N 1.22758(8) 0.40593(8) 1.09386(6) 0.0525(5) Uani 1 1 d D U . . .
N42B N 1.19059(8) 0.40238(10) 1.07523(7) 0.0627(7) Uani 1 1 d D U . . .
C43B C 1.17644(13) 0.36079(14) 1.07542(11) 0.0839(12) Uani 1 1 d D U . . .
H43B H 1.150872 0.350916 1.064706 0.101 Uiso 1 1 calc R U . . .
C44B C 1.20476(14) 0.33477(13) 1.09357(11) 0.0820(12) Uani 1 1 d D U . . .
H44B H 1.203552 0.303646 1.097429 0.098 Uiso 1 1 calc R U . . .
C45B C 1.23588(11) 0.36427(11) 1.10515(8) 0.0601(7) Uani 1 1 d D U . . .
C46B C 1.17448(10) 0.44012(12) 1.05540(8) 0.0607(7) Uani 1 1 d . U . . .
H46C H 1.179118 0.467569 1.068903 0.073 Uiso 1 1 calc R U . . .
H46D H 1.144571 0.436373 1.050053 0.073 Uiso 1 1 calc R U . . .
C51B C 1.18886(9) 0.52645(9) 0.95136(7) 0.0496(6) Uani 1 1 d D U . . .
C52B C 1.16316(10) 0.55777(11) 0.96228(8) 0.0562(7) Uani 1 1 d D U . . .
H52B H 1.156443 0.583321 0.948886 0.067 Uiso 1 1 calc R U . . .
C53B C 1.14652(11) 0.55287(12) 0.99292(8) 0.0631(8) Uani 1 1 d D U . . .
H53B H 1.128845 0.575092 1.000121 0.076 Uiso 1 1 calc R U . . .
C54B C 1.15560(10) 0.51657(11) 1.01218(8) 0.0602(8) Uani 1 1 d D U . . .
H54B H 1.143302 0.512975 1.032413 0.072 Uiso 1 1 calc R U . . .
C55B C 1.18331(9) 0.48363(10) 1.00266(7) 0.0504(6) Uani 1 1 d D U . . .
C56B C 1.20099(8) 0.48884(9) 0.97214(7) 0.0483(6) Uani 1 1 d D U . . .
C61B C 1.22971(9) 0.45692(10) 0.96305(8) 0.0537(6) Uani 1 1 d D U . . .
H61B H 1.242406 0.460719 0.943030 0.064 Uiso 1 1 calc R U . . .
C62B C 1.23920(10) 0.42050(11) 0.98318(8) 0.0587(7) Uani 1 1 d D U . . .
H62B H 1.258147 0.399043 0.976823 0.070 Uiso 1 1 calc R U . . .
C63B C 1.22092(10) 0.41485(11) 1.01324(8) 0.0589(7) Uani 1 1 d D U . . .
H63B H 1.227552 0.389392 1.026764 0.071 Uiso 1 1 calc R U . . .
C64B C 1.19380(9) 0.44547(10) 1.02324(7) 0.0542(6) Uani 1 1 d D U . . .
N11C N 1.22849(7) 0.46632(8) 1.15495(6) 0.0492(5) Uani 1 1 d D U . . .
C12C C 1.24484(9) 0.49132(9) 1.18092(7) 0.0494(6) Uani 1 1 d D U . . .
C13C C 1.22195(10) 0.50383(10) 1.20701(8) 0.0566(7) Uani 1 1 d D U . . .
H13C H 1.233653 0.521899 1.224956 0.068 Uiso 1 1 calc R U . . .
C14C C 1.18187(10) 0.48919(11) 1.20595(8) 0.0582(7) Uani 1 1 d D U . . .
H14C H 1.165804 0.497194 1.223372 0.070 Uiso 1 1 calc R U . . .
C15C C 1.16511(10) 0.46298(11) 1.17966(8) 0.0601(7) Uani 1 1 d D U . . .
H15C H 1.137678 0.452680 1.178678 0.072 Uiso 1 1 calc R U . . .
C16C C 1.18968(9) 0.45226(11) 1.15483(8) 0.0549(7) Uani 1 1 d D U . . .
H16C H 1.178518 0.434041 1.136782 0.066 Uiso 1 1 calc R U . . .
N21C N 1.30575(7) 0.49281(8) 1.15287(6) 0.0488(5) Uani 1 1 d D U . . .
N22C N 1.34530(8) 0.50471(10) 1.15991(7) 0.0587(6) Uani 1 1 d D U . . .
C23C C 1.35211(12) 0.52243(15) 1.19064(9) 0.0758(10) Uani 1 1 d D U . . .
H23C H 1.377581 0.533161 1.200948 0.091 Uiso 1 1 calc R U . . .
C24C C 1.31540(11) 0.52231(14) 1.20468(9) 0.0714(9) Uani 1 1 d D U . . .
H24C H 1.310258 0.532973 1.226135 0.086 Uiso 1 1 calc R U . . .
C25C C 1.28769(10) 0.50300(10) 1.18020(7) 0.0558(7) Uani 1 1 d D U . . .
C26C C 1.37476(10) 0.50107(12) 1.13499(8) 0.0595(7) Uani 1 1 d . U . . .
H26E H 1.370147 0.472630 1.122734 0.071 Uiso 1 1 calc R U . . .
H26F H 1.402804 0.500423 1.146741 0.071 Uiso 1 1 calc R U . . .
N31C N 1.55308(8) 0.66731(8) 0.99556(7) 0.0542(6) Uani 1 1 d D U . . .
C32C C 1.53915(9) 0.64839(9) 0.96612(8) 0.0518(6) Uani 1 1 d D U . . .
C33C C 1.56024(10) 0.65096(11) 0.93763(9) 0.0609(7) Uani 1 1 d D U . . .
H33C H 1.550060 0.636460 0.917409 0.073 Uiso 1 1 calc R U . . .
C34C C 1.59610(11) 0.67500(13) 0.93961(10) 0.0724(9) Uani 1 1 d D U . . .
H34C H 1.610535 0.678305 0.920446 0.087 Uiso 1 1 calc R U . . .
C35C C 1.61078(11) 0.69415(13) 0.96960(11) 0.0759(10) Uani 1 1 d D U . . .
H35C H 1.635687 0.710435 0.971392 0.091 Uiso 1 1 calc R U . . .
C36C C 1.58904(10) 0.68959(12) 0.99728(10) 0.0675(8) Uani 1 1 d D U . . .
H36C H 1.599702 0.702478 1.018012 0.081 Uiso 1 1 calc R U . . .
N41C N 1.47814(7) 0.63313(7) 0.99263(6) 0.0443(5) Uani 1 1 d D U . . .
N42C N 1.44199(7) 0.61317(7) 0.98427(6) 0.0442(5) Uani 1 1 d D U . . .
C43C C 1.43936(9) 0.59557(9) 0.95319(7) 0.0491(6) Uani 1 1 d D U . . .
H43C H 1.416465 0.580216 0.942226 0.059 Uiso 1 1 calc R U . . .
C44C C 1.47566(9) 0.60377(9) 0.94021(7) 0.0506(6) Uani 1 1 d D U . . .
H44C H 1.483195 0.595315 0.918881 0.061 Uiso 1 1 calc R U . . .
C45C C 1.49916(8) 0.62751(9) 0.96561(7) 0.0461(5) Uani 1 1 d D U . . .
C46C C 1.41079(8) 0.61219(9) 1.00739(7) 0.0468(6) Uani 1 1 d . U . . .
H46E H 1.383458 0.611565 0.994376 0.056 Uiso 1 1 calc R U . . .
H46F H 1.412662 0.639785 1.020928 0.056 Uiso 1 1 calc R U . . .
C51C C 1.37161(8) 0.53872(10) 1.11018(8) 0.0513(6) Uani 1 1 d D U . . .
C52C C 1.34801(9) 0.57496(10) 1.11540(9) 0.0573(7) Uani 1 1 d D U . . .
H52C H 1.334440 0.576643 1.135134 0.069 Uiso 1 1 calc R U . . .
C53C C 1.34355(10) 0.61004(10) 1.09175(9) 0.0582(7) Uani 1 1 d D U . . .
H53C H 1.326335 0.634574 1.095375 0.070 Uiso 1 1 calc R U . . .
C54C C 1.36392(8) 0.60880(9) 1.06369(8) 0.0500(6) Uani 1 1 d D U . . .
H54C H 1.360094 0.631937 1.047536 0.060 Uiso 1 1 calc R U . . .
C55C C 1.39073(8) 0.57297(8) 1.05874(7) 0.0456(5) Uani 1 1 d D U . . .
C56C C 1.39414(8) 0.53659(9) 1.08173(7) 0.0478(6) Uani 1 1 d D U . . .
C61C C 1.42098(8) 0.50141(9) 1.07638(8) 0.0510(6) Uani 1 1 d D U . . .
H61C H 1.423748 0.477331 1.091788 0.061 Uiso 1 1 calc R U . . .
C62C C 1.44328(9) 0.50136(9) 1.04920(8) 0.0533(6) Uani 1 1 d D U . . .
H62C H 1.460606 0.476923 1.045583 0.064 Uiso 1 1 calc R U . . .
C63C C 1.44041(8) 0.53746(9) 1.02677(8) 0.0480(6) Uani 1 1 d D U . . .
H63C H 1.456630 0.537471 1.008508 0.058 Uiso 1 1 calc R U . . .
C64C C 1.41477(8) 0.57263(8) 1.03063(7) 0.0445(5) Uani 1 1 d D U . . .
N11D N 1.55805(8) 0.69340(9) 1.07111(7) 0.0598(6) Uani 1 1 d D U . . .
C12D C 1.55813(10) 0.73838(11) 1.06974(9) 0.0635(8) Uani 1 1 d D U . . .
C13D C 1.58705(11) 0.76398(15) 1.08945(12) 0.0850(12) Uani 1 1 d D U . . .
H13D H 1.586894 0.795521 1.087998 0.102 Uiso 1 1 calc R U . . .
C14D C 1.61588(12) 0.74194(17) 1.11112(13) 0.1003(15) Uani 1 1 d D U . . .
H14D H 1.635681 0.758544 1.124908 0.120 Uiso 1 1 calc R U . . .
C15D C 1.61614(12) 0.69556(17) 1.11290(13) 0.0989(15) Uani 1 1 d D U . . .
H15D H 1.635665 0.680095 1.127758 0.119 Uiso 1 1 calc R U . . .
C16D C 1.58685(11) 0.67315(14) 1.09218(10) 0.0730(9) Uani 1 1 d D U . . .
H16D H 1.587008 0.641564 1.092817 0.088 Uiso 1 1 calc R U . . .
N21D N 1.49897(7) 0.73126(8) 1.02960(6) 0.0512(5) Uani 1 1 d D U . . .
N22D N 1.47259(8) 0.75816(7) 1.01124(7) 0.0538(6) Uani 1 1 d D U . . .
C23D C 1.48342(11) 0.80144(9) 1.01605(8) 0.0603(8) Uani 1 1 d D U . . .
H23D H 1.469650 0.826398 1.005637 0.072 Uiso 1 1 calc R U . . .
C24D C 1.51767(11) 0.80268(10) 1.03856(9) 0.0640(8) Uani 1 1 d D U . . .
C25D C 1.52621(9) 0.75843(10) 1.04668(8) 0.0571(7) Uani 1 1 d D U . . .
C26D C 1.43987(9) 0.74064(9) 0.98718(8) 0.0513(6) Uani 1 1 d . U . . .
H26G H 1.416916 0.762124 0.984922 0.062 Uiso 1 1 calc R U . . .
H26H H 1.429616 0.712517 0.996032 0.062 Uiso 1 1 calc R U . . .
N31D N 1.31196(7) 0.67521(8) 0.74958(6) 0.0487(5) Uani 1 1 d D U . . .
C32D C 1.31357(9) 0.63203(9) 0.75858(7) 0.0517(6) Uani 1 1 d D U . . .
C33D C 1.28512(10) 0.60104(11) 0.74446(8) 0.0609(8) Uani 1 1 d D U . . .
H33D H 1.286818 0.570751 0.751202 0.073 Uiso 1 1 calc R U . . .
C34D C 1.25455(10) 0.61507(12) 0.72058(8) 0.0638(8) Uani 1 1 d D U . . .
H34D H 1.234793 0.594598 0.710726 0.077 Uiso 1 1 calc R U . . .
C35D C 1.25308(10) 0.65826(12) 0.71141(9) 0.0631(8) Uani 1 1 d D U . . .
H35D H 1.231943 0.668517 0.695245 0.076 Uiso 1 1 calc R U . . .
C36D C 1.28268(9) 0.68784(11) 0.72572(8) 0.0562(7) Uani 1 1 d D U . . .
H36D H 1.282014 0.717861 0.718299 0.067 Uiso 1 1 calc R U . . .
N41D N 1.36955(7) 0.65349(8) 0.79880(6) 0.0485(5) Uani 1 1 d D U . . .
N42D N 1.39902(8) 0.63323(9) 0.81917(6) 0.0562(6) Uani 1 1 d D U . . .
C43D C 1.39503(11) 0.58889(11) 0.81816(9) 0.0652(8) Uani 1 1 d D U . . .
H43D H 1.412316 0.568009 0.830510 0.078 Uiso 1 1 calc R U . . .
C44D C 1.36136(11) 0.57906(11) 0.79597(9) 0.0640(8) Uani 1 1 d D U . . .
H44D H 1.350384 0.550562 0.790055 0.077 Uiso 1 1 calc R U . . .
C45D C 1.34692(9) 0.62060(9) 0.78409(7) 0.0524(6) Uani 1 1 d D U . . .
C46D C 1.42951(9) 0.65872(11) 0.84105(8) 0.0568(7) Uani 1 1 d . U . . .
H46G H 1.436302 0.686332 0.829384 0.068 Uiso 1 1 calc R U . . .
H46H H 1.454870 0.640914 0.845277 0.068 Uiso 1 1 calc R U . . .
C51D C 1.45351(9) 0.73204(9) 0.95293(7) 0.0491(6) Uani 1 1 d D U . . .
C52D C 1.49103(9) 0.74627(10) 0.94469(8) 0.0535(6) Uani 1 1 d D U . . .
H52D H 1.508638 0.762420 0.960652 0.064 Uiso 1 1 calc R U . . .
C53D C 1.50360(10) 0.73717(11) 0.91292(8) 0.0579(7) Uani 1 1 d D U . . .
H53D H 1.529171 0.747987 0.907308 0.069 Uiso 1 1 calc R U . . .
C54D C 1.47919(9) 0.71292(10) 0.89025(8) 0.0536(6) Uani 1 1 d D U . . .
H54D H 1.488279 0.706408 0.869076 0.064 Uiso 1 1 calc R U . . .
C55D C 1.44035(9) 0.69710(9) 0.89757(7) 0.0502(6) Uani 1 1 d D U . . .
C56D C 1.42710(8) 0.70765(9) 0.92949(7) 0.0476(6) Uani 1 1 d D U . . .
C61D C 1.38760(9) 0.69282(9) 0.93649(8) 0.0506(6) Uani 1 1 d D U . . .
H61D H 1.377829 0.700791 0.957140 0.061 Uiso 1 1 calc R U . . .
C62D C 1.36347(9) 0.66728(11) 0.91395(8) 0.0555(7) Uani 1 1 d D U . . .
H62D H 1.337450 0.657273 0.919154 0.067 Uiso 1 1 calc R U . . .
C63D C 1.37757(9) 0.65596(10) 0.88295(8) 0.0547(7) Uani 1 1 d D U . . .
H63D H 1.361125 0.637592 0.867677 0.066 Uiso 1 1 calc R U . . .
C64D C 1.41417(9) 0.67082(10) 0.87457(7) 0.0499(6) Uani 1 1 d D U . . .
N11E N 1.40134(7) 0.70520(9) 0.74260(6) 0.0543(6) Uani 1 1 d D U . . .
C12E C 1.40116(10) 0.73378(11) 0.71658(8) 0.0577(7) Uani 1 1 d D U . . .
C13E C 1.42803(11) 0.72912(14) 0.69178(9) 0.0725(9) Uani 1 1 d D U . . .
H13E H 1.427853 0.750162 0.674098 0.087 Uiso 1 1 calc R U . . .
C14E C 1.45452(11) 0.69370(16) 0.69348(10) 0.0816(11) Uani 1 1 d D U . . .
H14E H 1.472075 0.689211 0.676417 0.098 Uiso 1 1 calc R U . . .
C15E C 1.45543(10) 0.66488(14) 0.72003(9) 0.0702(9) Uani 1 1 d D U . . .
H15E H 1.474217 0.640768 0.722022 0.084 Uiso 1 1 calc R U . . .
C16E C 1.42841(9) 0.67151(12) 0.74397(8) 0.0618(8) Uani 1 1 d D U . . .
H16E H 1.429080 0.651260 0.762208 0.074 Uiso 1 1 calc R U . . .
N21E N 1.34627(8) 0.77058(8) 0.74069(6) 0.0523(5) Uani 1 1 d D U . . .
N22E N 1.32032(8) 0.80528(8) 0.73297(7) 0.0574(6) Uani 1 1 d D U . . .
C23E C 1.32841(13) 0.82540(11) 0.70395(9) 0.0707(9) Uani 1 1 d D U . . .
H23E H 1.314343 0.850187 0.693539 0.085 Uiso 1 1 calc R U . . .
C24E C 1.36097(13) 0.80298(11) 0.69248(9) 0.0698(9) Uani 1 1 d D U . . .
H24E H 1.373697 0.809109 0.672790 0.084 Uiso 1 1 calc R U . . .
C25E C 1.37122(10) 0.76926(11) 0.71608(8) 0.0577(7) Uani 1 1 d D U . . .
C26E C 1.29260(10) 0.82020(10) 0.75613(9) 0.0586(7) Uani 1 1 d . U . . .
H26I H 1.281469 0.794039 0.767097 0.070 Uiso 1 1 calc R U . . .
H26J H 1.269392 0.836018 0.743577 0.070 Uiso 1 1 calc R U . . .
N31E N 1.19716(7) 1.04488(8) 0.92622(6) 0.0517(5) Uani 1 1 d D U . . .
C32E C 1.20361(9) 1.01094(10) 0.94799(7) 0.0509(6) Uani 1 1 d D U . . .
C33E C 1.18493(10) 1.00843(11) 0.97768(8) 0.0579(7) Uani 1 1 d D U . . .
H33E H 1.189240 0.983388 0.992058 0.069 Uiso 1 1 calc R U . . .
C34E C 1.16031(11) 1.04274(13) 0.98564(9) 0.0675(8) Uani 1 1 d D U . . .
H34E H 1.147988 1.042203 1.006022 0.081 Uiso 1 1 calc R U . . .
C35E C 1.15363(12) 1.07769(14) 0.96407(9) 0.0720(9) Uani 1 1 d D U . . .
H35E H 1.136660 1.101760 0.969269 0.086 Uiso 1 1 calc R U . . .
C36E C 1.17221(10) 1.07763(11) 0.93398(9) 0.0629(8) Uani 1 1 d D U . . .
H36E H 1.166874 1.101597 0.918713 0.075 Uiso 1 1 calc R U . . .
N41E N 1.25378(7) 0.98405(7) 0.91298(6) 0.0481(5) Uani 1 1 d D U . . .
N42E N 1.28108(8) 0.94988(8) 0.91373(7) 0.0564(6) Uani 1 1 d D U . . .
C43E C 1.27671(11) 0.92199(11) 0.93969(8) 0.0626(8) Uani 1 1 d D U . . .
H43E H 1.291781 0.895457 0.944808 0.075 Uiso 1 1 calc R U . . .
C44E C 1.24651(11) 0.93906(11) 0.95728(8) 0.0635(8) Uani 1 1 d D U . . .
H44E H 1.236619 0.927154 0.976840 0.076 Uiso 1 1 calc R U . . .
C45E C 1.23363(9) 0.97769(10) 0.94005(7) 0.0514(6) Uani 1 1 d D U . . .
C46E C 1.30654(10) 0.94092(10) 0.88737(8) 0.0563(7) Uani 1 1 d . U . . .
H46I H 1.332416 0.927203 0.897296 0.068 Uiso 1 1 calc R U . . .
H46J H 1.313465 0.969442 0.876997 0.068 Uiso 1 1 calc R U . . .
C51E C 1.31344(9) 0.85137(9) 0.78322(8) 0.0508(6) Uani 1 1 d D U . . .
C52E C 1.35343(10) 0.86398(10) 0.78260(8) 0.0562(7) Uani 1 1 d D U . . .
H52E H 1.368941 0.852592 0.765812 0.067 Uiso 1 1 calc R U . . .
C53E C 1.37145(9) 0.89371(11) 0.80677(8) 0.0591(7) Uani 1 1 d D U . . .
H53E H 1.398725 0.903497 0.805449 0.071 Uiso 1 1 calc R U . . .
C54E C 1.35049(9) 0.90887(10) 0.83221(8) 0.0541(6) Uani 1 1 d D U . . .
H54E H 1.363557 0.928319 0.848676 0.065 Uiso 1 1 calc R U . . .
C55E C 1.30924(8) 0.89567(9) 0.83414(8) 0.0507(6) Uani 1 1 d D U . . .
C56E C 1.29045(9) 0.86671(9) 0.80876(8) 0.0521(6) Uani 1 1 d D U . . .
C61E C 1.24866(9) 0.85392(10) 0.81032(9) 0.0592(7) Uani 1 1 d D U . . .
H61E H 1.235459 0.835355 0.793314 0.071 Uiso 1 1 calc R U . . .
C62E C 1.22778(10) 0.86795(10) 0.83569(10) 0.0646(8) Uani 1 1 d D U . . .
H62E H 1.200178 0.858965 0.836468 0.078 Uiso 1 1 calc R U . . .
C63E C 1.24690(9) 0.89599(11) 0.86109(9) 0.0613(7) Uani 1 1 d D U . . .
H63E H 1.232069 0.905008 0.879031 0.074 Uiso 1 1 calc R U . . .
C64E C 1.28665(9) 0.91044(9) 0.86028(8) 0.0535(6) Uani 1 1 d D U . . .
N11F N 1.12186(7) 0.46193(7) 0.89681(6) 0.0482(5) Uani 1 1 d D U . . .
C12F C 1.10632(9) 0.45861(9) 0.92622(8) 0.0501(6) Uani 1 1 d D U . . .
C13F C 1.11701(10) 0.42429(10) 0.94903(9) 0.0583(7) Uani 1 1 d D U . . .
H13F H 1.105995 0.423046 0.969979 0.070 Uiso 1 1 calc R U . . .
C14F C 1.14431(10) 0.39195(10) 0.94012(9) 0.0635(8) Uani 1 1 d D U . . .
H14F H 1.151830 0.367948 0.954899 0.076 Uiso 1 1 calc R U . . .
C15F C 1.16013(10) 0.39489(10) 0.91022(9) 0.0619(8) Uani 1 1 d D U . . .
H15F H 1.178834 0.373105 0.903965 0.074 Uiso 1 1 calc R U . . .
C16F C 1.14862(9) 0.43008(9) 0.88900(9) 0.0555(7) Uani 1 1 d D U . . .
H16F H 1.159866 0.432015 0.868183 0.067 Uiso 1 1 calc R U . . .
N21F N 1.06891(7) 0.52498(7) 0.91007(6) 0.0505(5) Uani 1 1 d D U . . .
N22F N 1.03776(8) 0.54904(8) 0.92098(7) 0.0592(6) Uani 1 1 d D U . . .
C23F C 1.02721(12) 0.53298(11) 0.95035(10) 0.0689(9) Uani 1 1 d D U . . .
H23F H 1.007084 0.544928 0.963166 0.083 Uiso 1 1 calc R U . . .
C24F C 1.05094(12) 0.49631(11) 0.95817(9) 0.0677(9) Uani 1 1 d D U . . .
H24F H 1.050209 0.477315 0.977030 0.081 Uiso 1 1 calc R U . . .
C25F C 1.07643(9) 0.49267(9) 0.93261(8) 0.0522(6) Uani 1 1 d D U . . .
C26F C 1.02267(10) 0.58972(10) 0.90443(9) 0.0571(7) Uani 1 1 d . U . . .
H26K H 0.994244 0.594969 0.909541 0.069 Uiso 1 1 calc R U . . .
H26L H 1.022046 0.585764 0.879872 0.069 Uiso 1 1 calc R U . . .
N31F N 0.96608(7) 0.90402(8) 0.94856(6) 0.0491(5) Uani 1 1 d D U . . .
C32F C 0.98048(8) 0.91962(9) 0.92084(7) 0.0474(6) Uani 1 1 d D U . . .
C33F C 0.96789(10) 0.96023(9) 0.90600(8) 0.0543(7) Uani 1 1 d D U . . .
H33F H 0.978957 0.970538 0.886460 0.065 Uiso 1 1 calc R U . . .
C34F C 0.93867(10) 0.98514(10) 0.92067(8) 0.0585(7) Uani 1 1 d D U . . .
H34F H 0.928737 1.012374 0.910928 0.070 Uiso 1 1 calc R U . . .
C35F C 0.92454(10) 0.96937(10) 0.94959(9) 0.0603(7) Uani 1 1 d D U . . .
H35F H 0.905258 0.986082 0.960461 0.072 Uiso 1 1 calc R U . . .
C36F C 0.93867(9) 0.92904(10) 0.96261(8) 0.0553(7) Uani 1 1 d D U . . .
H36F H 0.928507 0.918504 0.982470 0.066 Uiso 1 1 calc R U . . .
N41F N 1.02284(7) 0.85393(7) 0.92348(6) 0.0462(5) Uani 1 1 d D U . . .
N42F N 1.05116(7) 0.83572(7) 0.90534(6) 0.0474(5) Uani 1 1 d D U . . .
C43F C 1.05637(9) 0.86085(10) 0.87850(8) 0.0539(6) Uani 1 1 d D U . . .
H43F H 1.074542 0.854549 0.862190 0.065 Uiso 1 1 calc R U . . .
C44F C 1.03111(9) 0.89716(10) 0.87849(8) 0.0536(6) Uani 1 1 d D U . . .
H44F H 1.028156 0.920834 0.862742 0.064 Uiso 1 1 calc R U . . .
C45F C 1.01084(8) 0.89129(9) 0.90684(7) 0.0482(6) Uani 1 1 d D U . . .
C46F C 1.07086(9) 0.79380(9) 0.91460(8) 0.0494(6) Uani 1 1 d . U . . .
H46K H 1.073985 0.791162 0.939345 0.059 Uiso 1 1 calc R U . . .
H46L H 1.098600 0.793790 0.907072 0.059 Uiso 1 1 calc R U . . .
C51F C 1.04837(9) 0.63044(9) 0.91486(7) 0.0499(6) Uani 1 1 d D U . . .
C52F C 1.08132(10) 0.62676(10) 0.93892(8) 0.0564(7) Uani 1 1 d D U . . .
H52F H 1.088180 0.598706 0.948866 0.068 Uiso 1 1 calc R U . . .
C53F C 1.10505(10) 0.66487(10) 0.94887(8) 0.0597(7) Uani 1 1 d D U . . .
H53F H 1.128075 0.661894 0.965149 0.072 Uiso 1 1 calc R U . . .
C54F C 1.09545(9) 0.70531(10) 0.93560(8) 0.0537(7) Uani 1 1 d D U . . .
H54F H 1.112137 0.730292 0.942087 0.064 Uiso 1 1 calc R U . . .
C55F C 1.06050(8) 0.71048(9) 0.91200(7) 0.0463(6) Uani 1 1 d D U . . .
C56F C 1.03728(8) 0.67241(9) 0.90049(7) 0.0472(6) Uani 1 1 d D U . . .
C61F C 1.00305(9) 0.67802(10) 0.87584(8) 0.0536(7) Uani 1 1 d D U . . .
H61F H 0.987565 0.652839 0.867748 0.064 Uiso 1 1 calc R U . . .
C62F C 0.99236(10) 0.71967(10) 0.86372(8) 0.0557(7) Uani 1 1 d D U . . .
H62F H 0.970011 0.723022 0.846847 0.067 Uiso 1 1 calc R U . . .
C63F C 1.01431(9) 0.75722(10) 0.87616(8) 0.0536(6) Uani 1 1 d D U . . .
H63F H 1.005984 0.785841 0.868050 0.064 Uiso 1 1 calc R U . . .
C64F C 1.04747(9) 0.75354(9) 0.89974(7) 0.0488(6) Uani 1 1 d D U . . .
B11 B 1.32764(10) 0.54597(12) 0.93263(11) 0.0609(9) Uani 1 1 d D U . . .
F12 F 1.35064(7) 0.54536(9) 0.96329(6) 0.0847(7) Uani 1 1 d D U . . .
F13 F 1.35415(6) 0.55322(7) 0.90804(5) 0.0676(5) Uani 1 1 d D U . . .
F14 F 1.29835(6) 0.57912(7) 0.93101(6) 0.0753(5) Uani 1 1 d D U . . .
F15 F 1.30857(8) 0.50518(8) 0.92747(9) 0.1043(9) Uani 1 1 d D U . . .
B21 B 1.50959(17) 0.5632(2) 0.84907(15) 0.1007(16) Uani 1 1 d D U . . .
F22 F 1.47653(10) 0.55634(9) 0.86526(7) 0.1047(9) Uani 1 1 d D U . . .
F23 F 1.52595(12) 0.52030(14) 0.84375(10) 0.1458(14) Uani 1 1 d D U . . .
F24 F 1.53836(17) 0.58611(18) 0.86639(14) 0.206(2) Uani 1 1 d D U . . .
F25 F 1.49790(9) 0.58393(10) 0.81769(6) 0.0980(8) Uani 1 1 d D U . . .
B31 B 1.35489(16) 0.72695(15) 1.16055(19) 0.0902(18) Uani 0.848(4) 1 d D U P . .
F32 F 1.33388(15) 0.75831(15) 1.14442(16) 0.167(2) Uani 0.848(4) 1 d D U P . .
F33 F 1.33090(11) 0.71940(14) 1.18663(11) 0.1282(15) Uani 0.848(4) 1 d D U P . .
F34 F 1.36240(10) 0.68763(10) 1.14741(10) 0.1034(12) Uani 0.848(4) 1 d D U P . .
F35 F 1.39300(12) 0.74303(13) 1.17419(16) 0.155(2) Uani 0.848(4) 1 d D U P . .
B41 B 1.1347(3) 0.6627(2) 1.04816(19) 0.139(3) Uani 0.737(5) 1 d D U P . .
F42 F 1.14441(18) 0.64209(19) 1.07636(10) 0.157(3) Uani 0.737(5) 1 d D U P . .
F43 F 1.09900(17) 0.65423(15) 1.03014(12) 0.1378(19) Uani 0.737(5) 1 d D U P . .
F44 F 1.16524(18) 0.65455(15) 1.02494(11) 0.1365(19) Uani 0.737(5) 1 d D U P . .
F45 F 1.1383(3) 0.70745(16) 1.05526(16) 0.208(4) Uani 0.737(5) 1 d D U P . .
B91 B 1.5087(3) 0.8235(3) 0.7590(2) 0.137(3) Uani 1 1 d D U . . .
F92 F 1.52838(15) 0.81809(16) 0.79089(12) 0.1657(16) Uani 1 1 d D U . . .
F93 F 1.500000 0.78181(12) 0.750000 0.1203(15) Uani 1 2 d DS TU P . .
F94 F 1.46860(8) 0.84872(8) 0.75966(6) 0.0826(6) Uani 1 1 d D U . . .
C16G C 1.2338(3) 0.7930(4) 1.0144(4) 0.178(9) Uani 0.25 1 d DG U P A -1
C15G C 1.2075(3) 0.7666(3) 0.9933(3) 0.162(8) Uani 0.25 1 d DG U P A -1
C14G C 1.2213(3) 0.7264(3) 0.9815(3) 0.193(10) Uani 0.25 1 d DG U P A -1
C13G C 1.2613(3) 0.7127(3) 0.9907(4) 0.174(10) Uani 0.25 1 d DG U P A -1
C12G C 1.2875(3) 0.7391(4) 1.0117(5) 0.185(10) Uani 0.25 1 d DG U P A -1
C11G C 1.2738(4) 0.7793(5) 1.0235(6) 0.204(10) Uani 0.25 1 d DG U P A -1
O21G O 1.2932(8) 0.8046(9) 1.0431(9) 0.348(8) Uani 0.25 1 d D U P A -1
O22G O 1.3237(3) 0.7261(7) 1.0130(6) 0.131(3) Uani 0.25 1 d D U P A -1
Cl23 Cl 1.26988(16) 0.65757(17) 0.97351(14) 0.0909(10) Uani 0.25 1 d D U P A -1
Cl24 Cl 1.1923(4) 0.7012(5) 0.9509(5) 0.348(8) Uani 0.25 1 d D U P A -1
Cl25 Cl 1.15824(17) 0.7833(3) 0.9847(2) 0.131(3) Uani 0.25 1 d D U P A -1
Cl26 Cl 1.20704(16) 0.84507(17) 1.02026(14) 0.0909(10) Uani 0.25 1 d D U P A -1

loop_
_atom_site_aniso_label
_atom_site_aniso_U_11
_atom_site_aniso_U_22
_atom_site_aniso_U_33
_atom_site_aniso_U_23
_atom_site_aniso_U_13
_atom_site_aniso_U_12
Co1 0.04146(19) 0.04629(19) 0.0513(2) -0.00408(15) 0.00478(15) -0.00724(14)
Co2 0.04086(19) 0.03866(17) 0.0576(2) -0.00326(14) 0.00346(16) -0.00313(13)
Co3 0.04461(19) 0.04632(19) 0.0471(2) 0.00832(14) 0.00310(15) 0.00216(14)
Co4 0.03746(18) 0.04227(18) 0.0573(2) -0.00474(15) 0.00341(15) -0.00355(13)
N11A 0.0504(13) 0.0505(13) 0.0574(14) -0.0024(10) 0.0011(11) -0.0125(10)
C12A 0.0602(17) 0.0431(13) 0.0565(16) 0.0025(11) -0.0021(13) -0.0092(12)
C13A 0.079(2) 0.0447(14) 0.0565(16) -0.0019(12) -0.0057(15) -0.0144(14)
C14A 0.079(2) 0.0599(18) 0.071(2) 0.0087(15) -0.0212(17) -0.0262(17)
C15A 0.065(2) 0.070(2) 0.071(2) 0.0144(16) -0.0122(16) -0.0278(16)
C16A 0.0556(17) 0.070(2) 0.0625(18) 0.0087(15) -0.0031(14) -0.0222(15)
N21A 0.0463(12) 0.0410(11) 0.0565(13) 0.0008(9) 0.0049(10) -0.0035(9)
N22A 0.0524(13) 0.0469(12) 0.0639(15) -0.0075(10) 0.0127(11) -0.0023(10)
C23A 0.0668(19) 0.0595(18) 0.0691(19) -0.0137(15) 0.0177(16) 0.0017(15)
C24A 0.073(2) 0.0549(16) 0.0603(18) -0.0139(14) 0.0073(15) 0.0041(15)
C25A 0.0601(16) 0.0394(13) 0.0554(15) -0.0018(11) 0.0045(13) -0.0030(11)
C26A 0.0461(14) 0.0464(13) 0.0599(16) 0.0020(12) 0.0085(12) 0.0006(11)
N31A 0.0413(12) 0.0560(14) 0.0833(18) -0.0152(13) 0.0059(12) -0.0066(10)
C32A 0.0460(15) 0.0570(17) 0.084(2) -0.0182(15) 0.0009(14) -0.0067(13)
C33A 0.0570(19) 0.069(2) 0.109(3) -0.031(2) 0.0040(19) -0.0142(16)
C34A 0.055(2) 0.085(3) 0.134(4) -0.032(3) 0.004(2) -0.0204(19)
C35A 0.051(2) 0.102(3) 0.131(4) -0.028(3) 0.019(2) -0.027(2)
C36A 0.0497(18) 0.081(2) 0.103(3) -0.028(2) 0.0133(18) -0.0106(16)
N41A 0.0452(12) 0.0452(11) 0.0576(13) -0.0052(10) 0.0043(10) -0.0035(9)
N42A 0.0481(12) 0.0410(11) 0.0563(13) -0.0010(9) 0.0091(10) 0.0009(9)
C43A 0.0680(18) 0.0453(14) 0.0566(16) -0.0036(12) 0.0080(14) 0.0058(13)
C44A 0.0630(18) 0.0454(14) 0.0673(18) -0.0086(13) 0.0060(15) -0.0030(13)
C45A 0.0499(15) 0.0427(13) 0.0652(17) -0.0075(12) -0.0018(13) -0.0007(11)
C46A 0.0463(14) 0.0437(13) 0.0584(16) 0.0016(11) 0.0098(12) 0.0001(11)
C51A 0.0383(12) 0.0481(13) 0.0523(14) 0.0029(11) 0.0103(11) 0.0016(10)
C52A 0.0407(13) 0.0576(15) 0.0618(17) 0.0074(13) 0.0049(12) -0.0032(12)
C53A 0.0384(13) 0.0667(18) 0.0676(18) 0.0189(14) 0.0007(12) -0.0073(12)
C54A 0.0413(13) 0.0529(15) 0.0653(17) 0.0166(13) 0.0035(12) -0.0029(11)
C55A 0.0401(12) 0.0464(13) 0.0549(15) 0.0057(11) 0.0098(11) 0.0022(10)
C56A 0.0384(12) 0.0441(12) 0.0492(13) 0.0020(10) 0.0094(10) 0.0036(10)
C61A 0.0459(14) 0.0457(13) 0.0530(14) 0.0051(11) 0.0099(11) 0.0058(11)
C62A 0.0432(13) 0.0514(14) 0.0491(14) 0.0024(11) 0.0017(11) 0.0038(11)
C63A 0.0484(14) 0.0476(13) 0.0495(14) 0.0003(11) 0.0073(11) -0.0012(11)
C64A 0.0438(13) 0.0417(12) 0.0509(14) 0.0025(10) 0.0112(11) 0.0020(10)
N11B 0.0511(13) 0.0523(13) 0.0592(14) -0.0018(11) 0.0014(11) 0.0070(10)
C12B 0.0574(16) 0.0463(13) 0.0518(15) 0.0003(11) 0.0151(12) 0.0059(12)
C13B 0.076(2) 0.0507(15) 0.0641(18) 0.0099(13) 0.0195(16) 0.0135(15)
C14B 0.096(3) 0.075(2) 0.068(2) 0.0199(18) 0.0127(19) 0.036(2)
C15B 0.084(3) 0.092(3) 0.062(2) 0.0047(18) -0.0056(18) 0.034(2)
C16B 0.069(2) 0.074(2) 0.069(2) 0.0020(17) -0.0079(17) 0.0154(17)
N21B 0.0449(11) 0.0396(10) 0.0471(11) 0.0005(8) 0.0048(9) -0.0047(8)
N22B 0.0428(12) 0.0488(12) 0.0589(13) 0.0046(10) 0.0041(10) -0.0086(9)
C23B 0.0558(17) 0.0544(16) 0.0686(19) -0.0004(13) 0.0111(14) -0.0188(13)
C24B 0.0629(18) 0.0441(14) 0.0708(19) -0.0030(13) 0.0161(15) -0.0117(13)
C25B 0.0529(14) 0.0389(12) 0.0511(14) 0.0016(10) 0.0123(11) -0.0060(10)
C26B 0.0394(13) 0.0522(14) 0.0593(16) 0.0055(12) 0.0020(11) -0.0022(11)
N31B 0.0576(14) 0.0511(12) 0.0469(12) 0.0091(10) 0.0008(10) -0.0006(10)
C32B 0.0688(19) 0.0495(15) 0.0530(16) 0.0101(12) -0.0032(14) -0.0017(13)
C33B 0.096(3) 0.0482(16) 0.073(2) 0.0080(15) -0.0095(19) 0.0038(17)
C34B 0.104(3) 0.0543(18) 0.079(2) 0.0115(16) -0.018(2) 0.0168(19)
C35B 0.073(2) 0.0609(18) 0.066(2) 0.0121(15) -0.0082(16) 0.0144(16)
C36B 0.0637(18) 0.0543(16) 0.0524(16) 0.0100(12) -0.0007(13) 0.0075(13)
N41B 0.0520(13) 0.0543(13) 0.0499(13) 0.0066(10) -0.0005(10) -0.0015(10)
N42B 0.0542(14) 0.0711(16) 0.0603(15) 0.0071(12) -0.0066(12) -0.0115(12)
C43B 0.078(2) 0.081(2) 0.086(3) 0.019(2) -0.022(2) -0.032(2)
C44B 0.095(3) 0.063(2) 0.084(3) 0.0126(18) -0.015(2) -0.0207(19)
C45B 0.0685(19) 0.0556(16) 0.0546(16) 0.0049(13) -0.0018(14) -0.0069(14)
C46B 0.0500(16) 0.074(2) 0.0561(17) 0.0111(14) -0.0014(13) 0.0055(14)
C51B 0.0446(14) 0.0480(13) 0.0551(15) 0.0000(11) 0.0000(11) -0.0012(11)
C52B 0.0532(16) 0.0574(16) 0.0570(16) 0.0032(13) 0.0008(13) 0.0080(13)
C53B 0.0597(18) 0.0711(19) 0.0579(17) -0.0038(14) 0.0026(14) 0.0222(15)
C54B 0.0551(17) 0.074(2) 0.0499(16) -0.0008(13) 0.0009(13) 0.0141(15)
C55B 0.0440(14) 0.0569(15) 0.0485(14) 0.0004(11) -0.0039(11) 0.0025(11)
C56B 0.0394(13) 0.0504(14) 0.0534(15) -0.0011(11) -0.0026(11) -0.0017(10)
C61B 0.0461(14) 0.0581(16) 0.0555(16) -0.0006(12) -0.0019(12) 0.0024(12)
C62B 0.0535(16) 0.0579(16) 0.0635(18) 0.0031(13) 0.0003(14) 0.0079(13)
C63B 0.0589(18) 0.0557(16) 0.0594(17) 0.0032(13) -0.0061(13) 0.0052(13)
C64B 0.0471(15) 0.0596(16) 0.0535(15) 0.0009(12) -0.0055(12) 0.0019(12)
N11C 0.0469(12) 0.0509(12) 0.0491(12) 0.0091(10) 0.0021(10) -0.0017(10)
C12C 0.0518(15) 0.0477(14) 0.0490(14) 0.0100(11) 0.0064(11) -0.0027(11)
C13C 0.0696(19) 0.0521(15) 0.0489(15) 0.0032(12) 0.0100(13) 0.0018(14)
C14C 0.0581(17) 0.0617(17) 0.0569(17) 0.0094(13) 0.0163(14) 0.0020(14)
C15C 0.0506(16) 0.0655(18) 0.0663(18) 0.0114(14) 0.0149(14) 0.0029(14)
C16C 0.0480(15) 0.0598(16) 0.0564(16) 0.0062(13) 0.0036(12) -0.0010(12)
N21C 0.0436(11) 0.0469(12) 0.0553(13) 0.0084(10) 0.0015(10) -0.0013(9)
N22C 0.0474(13) 0.0693(16) 0.0590(14) 0.0072(12) 0.0038(11) -0.0097(12)
C23C 0.062(2) 0.098(3) 0.067(2) -0.0026(19) 0.0004(16) -0.0236(19)
C24C 0.067(2) 0.092(3) 0.0548(18) -0.0036(17) 0.0042(15) -0.0235(19)
C25C 0.0596(17) 0.0567(16) 0.0509(15) 0.0097(12) 0.0043(13) -0.0077(13)
C26C 0.0447(15) 0.0652(18) 0.0687(19) 0.0133(15) 0.0064(13) -0.0016(13)
N31C 0.0470(13) 0.0472(12) 0.0698(15) -0.0008(11) 0.0126(11) -0.0048(10)
C32C 0.0452(14) 0.0461(14) 0.0650(17) 0.0041(12) 0.0103(12) 0.0049(11)
C33C 0.0500(16) 0.0640(18) 0.0703(19) 0.0073(15) 0.0143(14) 0.0074(13)
C34C 0.0569(19) 0.078(2) 0.086(2) 0.0107(18) 0.0248(18) 0.0039(16)
C35C 0.0471(17) 0.078(2) 0.106(3) 0.003(2) 0.0235(18) -0.0102(16)
C36C 0.0509(17) 0.0618(18) 0.091(2) -0.0017(17) 0.0110(16) -0.0108(14)
N41C 0.0387(10) 0.0370(10) 0.0567(12) 0.0001(9) 0.0030(9) 0.0006(8)
N42C 0.0390(10) 0.0391(10) 0.0542(12) -0.0020(9) 0.0035(9) -0.0027(8)
C43C 0.0479(14) 0.0415(13) 0.0567(15) -0.0062(11) -0.0004(12) 0.0010(11)
C44C 0.0497(15) 0.0468(14) 0.0558(15) -0.0025(11) 0.0079(12) 0.0055(11)
C45C 0.0450(13) 0.0397(12) 0.0540(14) 0.0017(10) 0.0072(11) 0.0060(10)
C46C 0.0367(12) 0.0434(12) 0.0608(16) -0.0066(11) 0.0076(11) -0.0007(10)
C51C 0.0389(13) 0.0521(14) 0.0623(16) 0.0024(12) 0.0020(12) -0.0057(11)
C52C 0.0475(15) 0.0579(16) 0.0687(18) 0.0019(14) 0.0160(14) -0.0024(12)
C53C 0.0506(16) 0.0474(14) 0.079(2) -0.0003(13) 0.0190(15) 0.0034(12)
C54C 0.0431(13) 0.0401(12) 0.0681(17) 0.0007(12) 0.0114(12) -0.0001(10)
C55C 0.0360(12) 0.0411(12) 0.0595(15) -0.0023(11) 0.0045(11) -0.0025(10)
C56C 0.0352(12) 0.0404(12) 0.0674(17) -0.0021(11) 0.0036(11) -0.0030(10)
C61C 0.0385(13) 0.0429(13) 0.0697(17) 0.0039(12) -0.0026(12) -0.0010(10)
C62C 0.0425(14) 0.0409(13) 0.0752(19) -0.0001(12) -0.0005(13) 0.0040(11)
C63C 0.0381(12) 0.0430(13) 0.0628(16) -0.0042(11) 0.0047(11) -0.0008(10)
C64C 0.0365(12) 0.0384(11) 0.0581(15) -0.0035(10) 0.0024(10) -0.0016(9)
N11D 0.0466(13) 0.0648(15) 0.0673(16) -0.0143(12) 0.0029(11) -0.0061(11)
C12D 0.0444(15) 0.0669(18) 0.080(2) -0.0207(16) 0.0087(14) -0.0140(13)
C13D 0.0508(19) 0.089(3) 0.114(3) -0.045(2) 0.0050(19) -0.0133(17)
C14D 0.052(2) 0.121(3) 0.124(4) -0.057(3) -0.014(2) -0.012(2)
C15D 0.056(2) 0.114(3) 0.120(4) -0.046(3) -0.021(2) -0.001(2)
C16D 0.0518(18) 0.087(2) 0.077(2) -0.0125(18) -0.0100(16) -0.0026(17)
N21D 0.0474(12) 0.0427(11) 0.0642(14) -0.0072(10) 0.0095(11) -0.0082(9)
N22D 0.0599(14) 0.0374(11) 0.0654(15) -0.0026(10) 0.0120(11) -0.0045(10)
C23D 0.081(2) 0.0347(12) 0.0697(19) -0.0033(12) 0.0309(16) -0.0058(13)
C24D 0.069(2) 0.0480(15) 0.079(2) -0.0171(14) 0.0292(17) -0.0171(14)
C25D 0.0502(15) 0.0498(14) 0.0733(19) -0.0170(13) 0.0167(13) -0.0130(12)
C26D 0.0506(15) 0.0406(13) 0.0635(16) 0.0004(12) 0.0105(13) 0.0014(11)
N31D 0.0438(12) 0.0516(12) 0.0511(12) -0.0093(10) 0.0065(10) -0.0074(9)
C32D 0.0512(15) 0.0498(14) 0.0554(15) -0.0097(12) 0.0112(12) -0.0095(12)
C33D 0.0641(18) 0.0560(16) 0.0650(18) -0.0183(14) 0.0178(15) -0.0143(14)
C34D 0.0575(17) 0.0730(19) 0.0618(18) -0.0254(15) 0.0107(14) -0.0186(15)
C35D 0.0471(16) 0.078(2) 0.0630(18) -0.0154(15) 0.0012(13) -0.0056(14)
C36D 0.0498(15) 0.0624(17) 0.0558(16) -0.0105(13) 0.0032(12) -0.0028(13)
N41D 0.0478(12) 0.0472(12) 0.0510(12) -0.0027(9) 0.0071(10) -0.0003(9)
N42D 0.0535(14) 0.0582(14) 0.0563(14) -0.0011(11) 0.0036(11) 0.0046(11)
C43D 0.074(2) 0.0530(16) 0.069(2) 0.0022(14) 0.0055(16) 0.0121(15)
C44D 0.072(2) 0.0492(15) 0.072(2) -0.0048(14) 0.0125(16) 0.0014(14)
C45D 0.0544(15) 0.0493(14) 0.0555(15) -0.0054(12) 0.0155(12) -0.0024(12)
C46D 0.0446(14) 0.0681(18) 0.0569(16) 0.0033(13) 0.0024(12) 0.0036(13)
C51D 0.0505(14) 0.0382(12) 0.0596(15) 0.0054(11) 0.0110(12) 0.0007(10)
C52D 0.0544(16) 0.0467(14) 0.0602(16) 0.0052(12) 0.0095(13) -0.0070(12)
C53D 0.0503(16) 0.0578(17) 0.0669(18) 0.0098(14) 0.0128(14) -0.0070(13)
C54D 0.0509(15) 0.0563(16) 0.0548(16) 0.0074(12) 0.0116(12) -0.0002(12)
C55D 0.0449(13) 0.0495(14) 0.0567(15) 0.0108(12) 0.0078(11) 0.0034(11)
C56D 0.0447(13) 0.0399(12) 0.0587(15) 0.0078(11) 0.0077(11) 0.0040(10)
C61D 0.0449(13) 0.0463(13) 0.0614(16) 0.0033(12) 0.0086(12) 0.0012(11)
C62D 0.0447(14) 0.0612(17) 0.0617(17) 0.0040(13) 0.0105(13) -0.0013(12)
C63D 0.0493(15) 0.0570(16) 0.0581(16) 0.0067(13) 0.0062(13) 0.0020(12)
C64D 0.0441(13) 0.0536(15) 0.0518(14) 0.0049(12) 0.0044(11) 0.0059(11)
N11E 0.0432(12) 0.0630(14) 0.0567(14) -0.0072(11) 0.0064(10) -0.0124(10)
C12E 0.0486(15) 0.0649(17) 0.0600(17) -0.0075(13) 0.0082(13) -0.0138(13)
C13E 0.061(2) 0.099(3) 0.0611(19) -0.0051(18) 0.0221(16) -0.0180(18)
C14E 0.0508(18) 0.122(3) 0.075(2) -0.010(2) 0.0222(17) -0.0062(19)
C15E 0.0433(16) 0.098(3) 0.071(2) -0.0079(18) 0.0134(15) 0.0040(16)
C16E 0.0447(15) 0.082(2) 0.0584(17) -0.0060(15) 0.0049(13) 0.0032(14)
N21E 0.0484(13) 0.0486(12) 0.0600(14) 0.0008(10) 0.0055(11) -0.0095(10)
N22E 0.0580(15) 0.0482(13) 0.0654(15) -0.0013(11) 0.0033(12) -0.0085(11)
C23E 0.090(3) 0.0532(17) 0.067(2) 0.0109(15) 0.0010(18) -0.0107(16)
C24E 0.091(3) 0.0588(18) 0.0613(19) -0.0010(14) 0.0168(18) -0.0155(17)
C25E 0.0586(17) 0.0595(16) 0.0556(16) -0.0056(13) 0.0079(13) -0.0201(13)
C26E 0.0549(17) 0.0476(15) 0.0717(19) 0.0002(13) -0.0014(14) -0.0090(12)
N31E 0.0454(12) 0.0552(13) 0.0544(13) 0.0041(10) 0.0038(10) 0.0019(10)
C32E 0.0462(14) 0.0577(15) 0.0490(14) 0.0067(12) 0.0055(11) -0.0058(12)
C33E 0.0513(16) 0.0713(19) 0.0514(15) 0.0085(13) 0.0062(12) -0.0070(14)
C34E 0.0584(19) 0.089(2) 0.0570(18) 0.0002(16) 0.0168(15) 0.0004(17)
C35E 0.061(2) 0.083(2) 0.074(2) -0.0074(17) 0.0166(17) 0.0102(17)
C36E 0.0568(18) 0.0613(18) 0.071(2) 0.0043(15) 0.0095(15) 0.0104(14)
N41E 0.0478(12) 0.0448(11) 0.0516(12) 0.0071(9) 0.0046(10) 0.0029(9)
N42E 0.0564(14) 0.0512(13) 0.0610(14) 0.0083(11) 0.0028(11) 0.0098(11)
C43E 0.069(2) 0.0536(16) 0.0641(18) 0.0162(14) 0.0018(15) 0.0100(14)
C44E 0.075(2) 0.0578(17) 0.0568(17) 0.0170(14) 0.0024(15) -0.0015(15)
C45E 0.0529(15) 0.0508(14) 0.0501(15) 0.0054(11) 0.0040(12) -0.0038(12)
C46E 0.0486(15) 0.0516(15) 0.0677(18) 0.0009(13) 0.0016(13) 0.0078(12)
C51E 0.0508(15) 0.0409(13) 0.0600(16) 0.0055(11) 0.0031(12) -0.0035(11)
C52E 0.0535(16) 0.0473(14) 0.0689(18) 0.0022(13) 0.0113(14) -0.0074(12)
C53E 0.0442(15) 0.0564(16) 0.076(2) -0.0012(14) 0.0046(14) -0.0115(12)
C54E 0.0461(14) 0.0481(14) 0.0673(17) 0.0016(13) 0.0022(13) -0.0035(11)
C55E 0.0425(13) 0.0396(12) 0.0690(17) 0.0068(12) 0.0016(12) 0.0028(10)
C56E 0.0456(14) 0.0373(12) 0.0725(18) 0.0064(12) 0.0027(13) -0.0008(10)
C61E 0.0437(14) 0.0463(14) 0.086(2) -0.0041(14) 0.0010(14) -0.0020(11)
C62E 0.0444(15) 0.0505(16) 0.099(2) -0.0044(16) 0.0077(15) 0.0001(12)
C63E 0.0470(15) 0.0528(16) 0.085(2) 0.0006(15) 0.0087(15) 0.0024(12)
C64E 0.0479(14) 0.0431(13) 0.0685(17) 0.0063(12) 0.0008(13) 0.0058(11)
N11F 0.0443(12) 0.0373(10) 0.0631(14) -0.0005(9) 0.0056(10) -0.0026(9)
C12F 0.0490(14) 0.0388(12) 0.0626(16) -0.0007(11) 0.0056(12) -0.0091(10)
C13F 0.0539(16) 0.0482(15) 0.0730(19) 0.0035(13) 0.0077(14) -0.0126(12)
C14F 0.0575(18) 0.0448(14) 0.087(2) 0.0166(15) 0.0031(16) -0.0029(13)
C15F 0.0541(17) 0.0411(14) 0.090(2) 0.0054(14) 0.0071(16) 0.0017(12)
C16F 0.0501(15) 0.0408(13) 0.0764(19) 0.0027(12) 0.0105(14) -0.0013(11)
N21F 0.0488(12) 0.0384(10) 0.0648(14) -0.0068(10) 0.0086(11) -0.0041(9)
N22F 0.0568(15) 0.0471(12) 0.0763(17) -0.0046(11) 0.0192(13) 0.0022(11)
C23F 0.078(2) 0.0498(16) 0.084(2) -0.0017(15) 0.0324(19) 0.0032(15)
C24F 0.079(2) 0.0523(16) 0.076(2) 0.0026(15) 0.0269(18) -0.0024(15)
C25F 0.0528(15) 0.0400(12) 0.0651(17) -0.0023(11) 0.0124(13) -0.0084(11)
C26F 0.0515(16) 0.0471(14) 0.0740(19) -0.0059(13) 0.0119(14) 0.0046(12)
N31F 0.0388(11) 0.0460(11) 0.0618(14) -0.0073(10) 0.0022(10) 0.0028(9)
C32F 0.0412(13) 0.0434(13) 0.0566(15) -0.0050(11) -0.0001(11) 0.0001(10)
C33F 0.0537(16) 0.0440(13) 0.0642(17) -0.0028(12) 0.0019(13) 0.0052(12)
C34F 0.0598(18) 0.0441(14) 0.0706(19) -0.0046(13) 0.0027(14) 0.0077(12)
C35F 0.0522(16) 0.0492(15) 0.078(2) -0.0089(14) 0.0014(15) 0.0128(13)
C36F 0.0438(14) 0.0532(15) 0.0690(18) -0.0071(13) 0.0064(13) 0.0061(12)
N41F 0.0394(11) 0.0429(11) 0.0554(12) -0.0091(9) 0.0016(9) 0.0023(9)
N42F 0.0426(11) 0.0428(11) 0.0568(13) -0.0076(9) 0.0054(10) 0.0017(9)
C43F 0.0514(15) 0.0545(15) 0.0568(16) -0.0026(12) 0.0105(13) 0.0015(12)
C44F 0.0523(16) 0.0522(15) 0.0556(15) -0.0035(12) 0.0027(12) 0.0011(12)
C45F 0.0427(13) 0.0426(13) 0.0579(15) -0.0029(11) -0.0007(11) 0.0006(10)
C46F 0.0439(13) 0.0415(12) 0.0617(16) -0.0078(11) 0.0004(12) 0.0052(10)
C51F 0.0515(15) 0.0434(13) 0.0553(15) -0.0106(11) 0.0081(12) 0.0037(11)
C52F 0.0601(17) 0.0459(14) 0.0619(17) -0.0027(12) 0.0014(14) 0.0110(12)
C53F 0.0597(18) 0.0546(16) 0.0621(18) -0.0026(13) -0.0065(14) 0.0117(13)
C54F 0.0487(15) 0.0495(14) 0.0608(17) -0.0081(12) -0.0042(12) 0.0047(12)
C55F 0.0453(13) 0.0445(12) 0.0487(14) -0.0060(10) 0.0025(11) 0.0081(10)
C56F 0.0438(13) 0.0457(13) 0.0520(14) -0.0088(11) 0.0045(11) 0.0061(10)
C61F 0.0469(14) 0.0503(14) 0.0624(17) -0.0154(12) 0.0000(12) 0.0019(12)
C62F 0.0527(16) 0.0532(15) 0.0579(17) -0.0092(12) -0.0092(13) 0.0070(12)
C63F 0.0531(16) 0.0464(14) 0.0599(16) -0.0019(12) -0.0005(13) 0.0074(12)
C64F 0.0444(13) 0.0455(13) 0.0562(15) -0.0065(11) 0.0040(11) 0.0048(11)
B11 0.0396(16) 0.0518(17) 0.090(3) 0.0085(17) 0.0021(16) -0.0022(13)
F12 0.0665(13) 0.1099(18) 0.0771(13) 0.0269(12) 0.0043(10) -0.0026(12)
F13 0.0565(11) 0.0688(11) 0.0769(12) 0.0070(9) 0.0034(9) -0.0022(9)
F14 0.0515(10) 0.0694(12) 0.1044(16) -0.0005(11) 0.0049(10) 0.0088(9)
F15 0.0677(14) 0.0703(13) 0.177(3) -0.0113(16) 0.0241(16) -0.0219(11)
B21 0.070(3) 0.130(5) 0.103(4) -0.014(3) 0.011(3) 0.015(3)
F22 0.142(2) 0.0924(17) 0.0848(16) 0.0162(13) 0.0333(16) 0.0250(17)
F23 0.118(3) 0.166(3) 0.152(3) -0.011(2) 0.010(2) 0.059(2)
F24 0.187(5) 0.186(5) 0.227(5) -0.043(4) -0.055(4) -0.040(4)
F25 0.1002(19) 0.1112(19) 0.0860(16) 0.0174(14) 0.0267(14) 0.0048(15)
B31 0.064(3) 0.043(2) 0.169(6) -0.005(3) 0.040(3) 0.0016(19)
F32 0.113(3) 0.111(3) 0.275(6) 0.055(4) 0.020(3) 0.013(2)
F33 0.092(2) 0.131(3) 0.169(4) -0.045(3) 0.049(2) -0.008(2)
F34 0.095(2) 0.0737(17) 0.151(3) -0.0302(18) 0.058(2) -0.0030(15)
F35 0.094(3) 0.088(2) 0.280(6) -0.011(3) 0.005(3) -0.027(2)
B41 0.191(7) 0.097(5) 0.110(5) -0.054(4) -0.068(5) 0.104(5)
F42 0.190(5) 0.187(5) 0.089(3) 0.019(3) -0.006(3) 0.129(4)
F43 0.172(4) 0.106(3) 0.125(3) 0.011(2) -0.035(3) 0.046(3)
F44 0.189(5) 0.097(3) 0.112(3) 0.008(2) -0.037(3) 0.044(3)
F45 0.307(8) 0.099(3) 0.189(5) -0.054(3) -0.111(5) 0.094(4)
B91 0.124(7) 0.140(5) 0.143(7) -0.054(5) -0.003(5) 0.021(5)
F92 0.162(4) 0.159(4) 0.176(4) 0.024(3) 0.016(3) 0.040(3)
F93 0.107(3) 0.065(2) 0.196(5) 0.000 0.052(3) 0.000
F94 0.1001(17) 0.0709(13) 0.0794(14) 0.0039(11) 0.0209(13) 0.0184(12)
C16G 0.215(15) 0.139(15) 0.198(19) -0.100(14) 0.100(14) -0.049(12)
C15G 0.190(15) 0.099(13) 0.22(2) -0.080(13) 0.112(13) -0.052(11)
C14G 0.173(14) 0.135(15) 0.28(2) -0.118(16) 0.083(16) -0.017(14)
C13G 0.158(13) 0.158(17) 0.21(2) -0.112(15) 0.056(15) -0.039(13)
C12G 0.159(10) 0.158(17) 0.25(2) -0.107(16) 0.072(13) -0.050(11)
C11G 0.224(16) 0.182(16) 0.214(19) -0.159(15) 0.067(15) -0.065(13)
O21G 0.268(13) 0.384(14) 0.388(15) -0.297(13) 0.013(11) -0.147(11)
O22G 0.103(5) 0.192(6) 0.102(3) -0.038(4) 0.030(4) -0.081(5)
Cl23 0.079(2) 0.0873(18) 0.103(2) -0.0307(16) -0.005(2) -0.005(2)
Cl24 0.268(13) 0.384(14) 0.388(15) -0.297(13) 0.013(11) -0.147(11)
Cl25 0.103(5) 0.192(6) 0.102(3) -0.038(4) 0.030(4) -0.081(5)
Cl26 0.079(2) 0.0873(18) 0.103(2) -0.0307(16) -0.005(2) -0.005(2)

loop_
_atom_type_symbol
_atom_type_description
_atom_type_scat_dispersion_real
_atom_type_scat_dispersion_imag
_atom_type_scat_source
C C 0.0032 0.0015 'International Tables Vol C Tables 4.2.6.8 and 6.1.1.4'
H H 0.0000 0.0000 'International Tables Vol C Tables 4.2.6.8 and 6.1.1.4'
B B 0.0013 0.0006 'International Tables Vol C Tables 4.2.6.8 and 6.1.1.4'
Cl Cl 0.1418 0.1507 'International Tables Vol C Tables 4.2.6.8 and 6.1.1.4'
Co Co 0.3538 0.9121 'International Tables Vol C Tables 4.2.6.8 and 6.1.1.4'
F F 0.0167 0.0096 'International Tables Vol C Tables 4.2.6.8 and 6.1.1.4'
N N 0.0060 0.0030 'International Tables Vol C Tables 4.2.6.8 and 6.1.1.4'
O O 0.0108 0.0057 'International Tables Vol C Tables 4.2.6.8 and 6.1.1.4'

loop_
_geom_angle_atom_site_label_1
_geom_angle_atom_site_label_2
_geom_angle_atom_site_label_3
_geom_angle
_geom_angle_site_symmetry_1
_geom_angle_site_symmetry_3
_geom_angle_publ_flag
N11A Co1 N21A 76.89(9) . . ?
N11A Co1 N31D 172.00(10) . . ?
N11A Co1 N41D 100.27(9) . . ?
N11A Co1 N11E 95.05(10) . . ?
N11A Co1 N21E 91.58(10) . . ?
N31D Co1 N21A 95.96(9) . . ?
N31D Co1 N41D 76.63(9) . . ?
N31D Co1 N11E 92.21(9) . . ?
N31D Co1 N21E 93.41(9) . . ?
N41D Co1 N21A 95.64(9) . . ?
N41D Co1 N11E 87.84(10) . . ?
N11E Co1 N21A 171.66(9) . . ?
N21E Co1 N21A 101.61(9) . . ?
N21E Co1 N41D 160.93(10) . . ?
N21E Co1 N11E 76.19(10) . . ?
N41A Co2 N31A 76.27(10) . . ?
N41A Co2 N21B 101.91(9) . . ?
N41A Co2 N21F 159.35(9) . . ?
N11B Co2 N31A 95.67(11) . . ?
N11B Co2 N41A 93.52(10) . . ?
N11B Co2 N21B 76.78(9) . . ?
N11B Co2 N11F 173.95(9) . . ?
N11B Co2 N21F 99.95(10) . . ?
N21B Co2 N31A 172.18(10) . . ?
N11F Co2 N31A 89.32(10) . . ?
N11F Co2 N41A 90.99(9) . . ?
N11F Co2 N21B 98.35(9) . . ?
N11F Co2 N21F 76.85(9) . . ?
N21F Co2 N31A 86.83(10) . . ?
N21F Co2 N21B 96.39(9) . . ?
N41B Co3 N31B 75.60(9) . . ?
N41B Co3 N11C 90.46(10) . . ?
N41B Co3 N31E 91.24(10) . 7_767 ?
N41B Co3 N41E 102.76(9) . 7_767 ?
N11C Co3 N31B 94.44(9) . . ?
N11C Co3 N41E 95.63(9) . 7_767 ?
N21C Co3 N31B 88.65(9) . . ?
N21C Co3 N41B 159.11(9) . . ?
N21C Co3 N11C 76.96(9) . . ?
N21C Co3 N31E 103.32(10) . 7_767 ?
N21C Co3 N41E 95.10(9) . 7_767 ?
N31E Co3 N31B 92.70(9) 7_767 . ?
N31E Co3 N11C 172.86(9) 7_767 . ?
N31E Co3 N41E 77.24(9) 7_767 7_767 ?
N41E Co3 N31B 169.82(9) 7_767 . ?
N41C Co4 N31C 75.62(9) . . ?
N41C Co4 N31F 89.56(8) . 7_767 ?
N41C Co4 N41F 102.82(8) . 7_767 ?
N11D Co4 N31C 92.18(10) . . ?
N11D Co4 N41C 167.76(10) . . ?
N11D Co4 N21D 76.93(10) . . ?
N11D Co4 N31F 92.59(10) . 7_767 ?
N11D Co4 N41F 89.38(10) . 7_767 ?
N21D Co4 N31C 89.10(9) . . ?
N21D Co4 N41C 101.56(9) . . ?
N21D Co4 N31F 168.73(9) . 7_767 ?
N21D Co4 N41F 99.34(9) . 7_767 ?
N31F Co4 N31C 95.49(9) 7_767 . ?
N31F Co4 N41F 76.13(9) 7_767 7_767 ?
N41F Co4 N31C 171.54(9) 7_767 . ?
C12A N11A Co1 115.86(19) . . ?
C12A N11A C16A 118.3(3) . . ?
C16A N11A Co1 125.8(2) . . ?
N11A C12A C13A 122.4(3) . . ?
N11A C12A C25A 116.2(2) . . ?
C13A C12A C25A 121.4(3) . . ?
C12A C13A H13A 120.8 . . ?
C14A C13A C12A 118.3(3) . . ?
C14A C13A H13A 120.8 . . ?
C13A C14A H14A 120.2 . . ?
C15A C14A C13A 119.7(3) . . ?
C15A C14A H14A 120.2 . . ?
C14A C15A H15A 120.2 . . ?
C14A C15A C16A 119.6(3) . . ?
C16A C15A H15A 120.2 . . ?
N11A C16A C15A 121.7(4) . . ?
N11A C16A H16A 119.1 . . ?
C15A C16A H16A 119.1 . . ?
N22A N21A Co1 142.56(18) . . ?
C25A N21A Co1 112.79(19) . . ?
C25A N21A N22A 104.6(2) . . ?
N21A N22A C26A 123.6(2) . . ?
C23A N22A N21A 110.9(3) . . ?
C23A N22A C26A 124.7(3) . . ?
N22A C23A H23A 126.3 . . ?
N22A C23A C24A 107.4(3) . . ?
C24A C23A H23A 126.3 . . ?
C23A C24A H24A 127.3 . . ?
C23A C24A C25A 105.5(3) . . ?
C25A C24A H24A 127.3 . . ?
N21A C25A C12A 117.9(3) . . ?
N21A C25A C24A 111.6(3) . . ?
C24A C25A C12A 130.5(3) . . ?
N22A C26A H26A 109.3 . . ?
N22A C26A H26B 109.3 . . ?
N22A C26A C51A 111.5(2) . . ?
H26A C26A H26B 108.0 . . ?
C51A C26A H26A 109.3 . . ?
C51A C26A H26B 109.3 . . ?
C32A N31A Co2 114.5(2) . . ?
C36A N31A Co2 126.6(2) . . ?
C36A N31A C32A 118.8(3) . . ?
N31A C32A C33A 121.5(3) . . ?
N31A C32A C45A 116.0(3) . . ?
C33A C32A C45A 122.4(3) . . ?
C32A C33A H33A 120.2 . . ?
C34A C33A C32A 119.6(4) . . ?
C34A C33A H33A 120.2 . . ?
C33A C34A H34A 120.5 . . ?
C35A C34A C33A 118.9(3) . . ?
C35A C34A H34A 120.5 . . ?
C34A C35A H35A 120.4 . . ?
C34A C35A C36A 119.2(4) . . ?
C36A C35A H35A 120.4 . . ?
N31A C36A C35A 121.9(4) . . ?
N31A C36A H36A 119.1 . . ?
C35A C36A H36A 119.1 . . ?
N42A N41A Co2 140.40(18) . . ?
C45A N41A Co2 115.0(2) . . ?
C45A N41A N42A 104.0(2) . . ?
N41A N42A C46A 120.5(2) . . ?
C43A N42A N41A 111.5(2) . . ?
C43A N42A C46A 128.0(3) . . ?
N42A C43A H43A 125.9 . . ?
N42A C43A C44A 108.2(3) . . ?
C44A C43A H43A 125.9 . . ?
C43A C44A H44A 127.6 . . ?
C43A C44A C45A 104.8(3) . . ?
C45A C44A H44A 127.6 . . ?
N41A C45A C32A 117.9(3) . . ?
N41A C45A C44A 111.5(3) . . ?
C44A C45A C32A 130.5(3) . . ?
N42A C46A H46A 108.6 . . ?
N42A C46A H46B 108.6 . . ?
N42A C46A C64A 114.6(2) . . ?
H46A C46A H46B 107.6 . . ?
C64A C46A H46A 108.6 . . ?
C64A C46A H46B 108.6 . . ?
C52A C51A C26A 120.9(3) . . ?
C52A C51A C56A 120.8(3) . . ?
C56A C51A C26A 118.3(2) . . ?
C51A C52A H52A 119.8 . . ?
C51A C52A C53A 120.5(3) . . ?
C53A C52A H52A 119.8 . . ?
C52A C53A H53A 119.7 . . ?
C54A C53A C52A 120.6(3) . . ?
C54A C53A H53A 119.7 . . ?
C53A C54A H54A 119.7 . . ?
C53A C54A C55A 120.5(3) . . ?
C55A C54A H54A 119.7 . . ?
C54A C55A C56A 119.4(2) . . ?
C54A C55A C64A 121.5(2) . . ?
C64A C55A C56A 119.0(2) . . ?
C51A C56A C55A 118.0(2) . . ?
C61A C56A C51A 123.3(2) . . ?
C61A C56A C55A 118.6(2) . . ?
C56A C61A H61A 119.4 . . ?
C62A C61A C56A 121.2(3) . . ?
C62A C61A H61A 119.4 . . ?
C61A C62A H62A 119.6 . . ?
C61A C62A C63A 120.8(3) . . ?
C63A C62A H62A 119.6 . . ?
C62A C63A H63A 119.9 . . ?
C64A C63A C62A 120.2(3) . . ?
C64A C63A H63A 119.9 . . ?
C55A C64A C46A 117.4(2) . . ?
C63A C64A C46A 122.5(2) . . ?
C63A C64A C55A 120.0(2) . . ?
C12B N11B Co2 116.25(19) . . ?
C12B N11B C16B 118.5(3) . . ?
C16B N11B Co2 125.3(2) . . ?
N11B C12B C13B 122.7(3) . . ?
N11B C12B C25B 115.6(2) . . ?
C13B C12B C25B 121.7(3) . . ?
C12B C13B H13B 121.3 . . ?
C12B C13B C14B 117.5(3) . . ?
C14B C13B H13B 121.3 . . ?
C13B C14B H14B 119.8 . . ?
C15B C14B C13B 120.5(3) . . ?
C15B C14B H14B 119.8 . . ?
C14B C15B H15B 120.3 . . ?
C14B C15B C16B 119.5(4) . . ?
C16B C15B H15B 120.3 . . ?
N11B C16B C15B 121.3(4) . . ?
N11B C16B H16B 119.3 . . ?
C15B C16B H16B 119.3 . . ?
N22B N21B Co2 141.87(17) . . ?
C25B N21B Co2 112.67(18) . . ?
C25B N21B N22B 105.3(2) . . ?
N21B N22B C26B 122.7(2) . . ?
C23B N22B N21B 111.0(2) . . ?
C23B N22B C26B 126.0(3) . . ?
N22B C23B H23B 126.1 . . ?
N22B C23B C24B 107.8(3) . . ?
C24B C23B H23B 126.1 . . ?
C23B C24B H24B 127.7 . . ?
C23B C24B C25B 104.7(3) . . ?
C25B C24B H24B 127.7 . . ?
N21B C25B C12B 118.1(2) . . ?
N21B C25B C24B 111.3(3) . . ?
C24B C25B C12B 130.5(3) . . ?
N22B C26B H26C 109.1 . . ?
N22B C26B H26D 109.1 . . ?
N22B C26B C51B 112.5(2) . . ?
H26C C26B H26D 107.8 . . ?
C51B C26B H26C 109.1 . . ?
C51B C26B H26D 109.1 . . ?
C32B N31B Co3 115.03(19) . . ?
C32B N31B C36B 118.7(3) . . ?
C36B N31B Co3 126.0(2) . . ?
N31B C32B C33B 122.6(3) . . ?
N31B C32B C45B 116.1(3) . . ?
C33B C32B C45B 121.2(3) . . ?
C32B C33B H33B 121.2 . . ?
C34B C33B C32B 117.7(3) . . ?
C34B C33B H33B 121.2 . . ?
C33B C34B H34B 119.9 . . ?
C35B C34B C33B 120.2(3) . . ?
C35B C34B H34B 119.9 . . ?
C34B C35B H35B 120.6 . . ?
C34B C35B C36B 118.8(3) . . ?
C36B C35B H35B 120.6 . . ?
N31B C36B C35B 122.0(3) . . ?
N31B C36B H36B 119.0 . . ?
C35B C36B H36B 119.0 . . ?
N42B N41B Co3 138.7(2) . . ?
C45B N41B Co3 115.8(2) . . ?
C45B N41B N42B 104.4(2) . . ?
N41B N42B C46B 119.4(3) . . ?
C43B N42B N41B 111.2(3) . . ?
C43B N42B C46B 128.9(3) . . ?
N42B C43B H43B 125.6 . . ?
N42B C43B C44B 108.8(3) . . ?
C44B C43B H43B 125.6 . . ?
C43B C44B H44B 127.8 . . ?
C43B C44B C45B 104.3(3) . . ?
C45B C44B H44B 127.8 . . ?
N41B C45B C32B 116.5(3) . . ?
N41B C45B C44B 111.3(3) . . ?
C44B C45B C32B 132.2(3) . . ?
N42B C46B H46C 109.0 . . ?
N42B C46B H46D 109.0 . . ?
N42B C46B C64B 113.0(3) . . ?
H46C C46B H46D 107.8 . . ?
C64B C46B H46C 109.0 . . ?
C64B C46B H46D 109.0 . . ?
C52B C51B C26B 121.2(3) . . ?
C52B C51B C56B 120.0(3) . . ?
C56B C51B C26B 118.8(3) . . ?
C51B C52B H52B 119.4 . . ?
C51B C52B C53B 121.2(3) . . ?
C53B C52B H52B 119.4 . . ?
C52B C53B H53B 119.9 . . ?
C54B C53B C52B 120.1(3) . . ?
C54B C53B H53B 119.9 . . ?
C53B C54B H54B 119.4 . . ?
C53B C54B C55B 121.1(3) . . ?
C55B C54B H54B 119.4 . . ?
C54B C55B C64B 121.6(3) . . ?
C56B C55B C54B 119.1(3) . . ?
C56B C55B C64B 119.3(3) . . ?
C55B C56B C51B 118.3(3) . . ?
C55B C56B C61B 119.4(3) . . ?
C61B C56B C51B 122.3(3) . . ?
C56B C61B H61B 119.9 . . ?
C62B C61B C56B 120.2(3) . . ?
C62B C61B H61B 119.9 . . ?
C61B C62B H62B 119.8 . . ?
C61B C62B C63B 120.4(3) . . ?
C63B C62B H62B 119.8 . . ?
C62B C63B H63B 119.4 . . ?
C64B C63B C62B 121.1(3) . . ?
C64B C63B H63B 119.4 . . ?
C55B C64B C46B 118.8(3) . . ?
C63B C64B C46B 121.7(3) . . ?
C63B C64B C55B 119.6(3) . . ?
C12C N11C Co3 114.84(19) . . ?
C16C N11C Co3 126.4(2) . . ?
C16C N11C C12C 118.6(3) . . ?
N11C C12C C13C 121.6(3) . . ?
N11C C12C C25C 115.3(3) . . ?
C13C C12C C25C 123.1(3) . . ?
C12C C13C H13C 120.8 . . ?
C14C C13C C12C 118.3(3) . . ?
C14C C13C H13C 120.8 . . ?
C13C C14C H14C 119.8 . . ?
C15C C14C C13C 120.3(3) . . ?
C15C C14C H14C 119.8 . . ?
C14C C15C H15C 121.1 . . ?
C14C C15C C16C 117.7(3) . . ?
C16C C15C H15C 121.1 . . ?
N11C C16C C15C 123.3(3) . . ?
N11C C16C H16C 118.3 . . ?
C15C C16C H16C 118.3 . . ?
N22C N21C Co3 139.7(2) . . ?
C25C N21C Co3 114.07(19) . . ?
C25C N21C N22C 105.6(2) . . ?
N21C N22C C26C 121.9(3) . . ?
C23C N22C N21C 111.2(3) . . ?
C23C N22C C26C 126.7(3) . . ?
N22C C23C H23C 126.1 . . ?
N22C C23C C24C 107.8(3) . . ?
C24C C23C H23C 126.1 . . ?
C23C C24C H24C 127.8 . . ?
C23C C24C C25C 104.3(3) . . ?
C25C C24C H24C 127.8 . . ?
N21C C25C C12C 118.4(3) . . ?
N21C C25C C24C 111.1(3) . . ?
C24C C25C C12C 130.4(3) . . ?
N22C C26C H26E 109.0 . . ?
N22C C26C H26F 109.0 . . ?
N22C C26C C51C 113.0(3) . . ?
H26E C26C H26F 107.8 . . ?
C51C C26C H26E 109.0 . . ?
C51C C26C H26F 109.0 . . ?
C32C N31C Co4 116.23(19) . . ?
C32C N31C C36C 117.9(3) . . ?
C36C N31C Co4 125.8(2) . . ?
N31C C32C C33C 122.7(3) . . ?
N31C C32C C45C 114.7(3) . . ?
C33C C32C C45C 122.5(3) . . ?
C32C C33C H33C 120.8 . . ?
C34C C33C C32C 118.4(3) . . ?
C34C C33C H33C 120.8 . . ?
C33C C34C H34C 120.4 . . ?
C35C C34C C33C 119.3(3) . . ?
C35C C34C H34C 120.4 . . ?
C34C C35C H35C 120.1 . . ?
C34C C35C C36C 119.7(3) . . ?
C36C C35C H35C 120.1 . . ?
N31C C36C C35C 121.8(3) . . ?
N31C C36C H36C 119.1 . . ?
C35C C36C H36C 119.1 . . ?
N42C N41C Co4 140.12(18) . . ?
N42C N41C C45C 104.9(2) . . ?
C45C N41C Co4 114.35(17) . . ?
N41C N42C C43C 112.1(2) . . ?
N41C N42C C46C 121.0(2) . . ?
C43C N42C C46C 126.9(2) . . ?
N42C C43C H43C 126.1 . . ?
N42C C43C C44C 107.8(2) . . ?
C44C C43C H43C 126.1 . . ?
C43C C44C H44C 127.8 . . ?
C43C C44C C45C 104.4(2) . . ?
C45C C44C H44C 127.8 . . ?
N41C C45C C32C 118.1(2) . . ?
N41C C45C C44C 110.8(2) . . ?
C44C C45C C32C 131.0(3) . . ?
N42C C46C H46E 109.0 . . ?
N42C C46C H46F 109.0 . . ?
N42C C46C C64C 112.9(2) . . ?
H46E C46C H46F 107.8 . . ?
C64C C46C H46E 109.0 . . ?
C64C C46C H46F 109.0 . . ?
C52C C51C C26C 120.0(3) . . ?
C52C C51C C56C 120.6(3) . . ?
C56C C51C C26C 119.4(3) . . ?
C51C C52C H52C 119.6 . . ?
C51C C52C C53C 120.8(3) . . ?
C53C C52C H52C 119.6 . . ?
C52C C53C H53C 119.8 . . ?
C54C C53C C52C 120.3(3) . . ?
C54C C53C H53C 119.8 . . ?
C53C C54C H54C 120.0 . . ?
C53C C54C C55C 120.0(3) . . ?
C55C C54C H54C 120.0 . . ?
C54C C55C C56C 119.9(3) . . ?
C54C C55C C64C 120.9(2) . . ?
C56C C55C C64C 119.1(2) . . ?
C51C C56C C55C 118.1(2) . . ?
C61C C56C C51C 122.8(3) . . ?
C61C C56C C55C 119.0(3) . . ?
C56C C61C H61C 119.5 . . ?
C62C C61C C56C 121.1(3) . . ?
C62C C61C H61C 119.5 . . ?
C61C C62C H62C 120.0 . . ?
C61C C62C C63C 120.0(3) . . ?
C63C C62C H62C 120.0 . . ?
C62C C63C H63C 119.2 . . ?
C64C C63C C62C 121.6(3) . . ?
C64C C63C H63C 119.2 . . ?
C55C C64C C46C 117.3(2) . . ?
C63C C64C C46C 123.6(3) . . ?
C63C C64C C55C 119.2(2) . . ?
C12D N11D Co4 114.8(2) . . ?
C16D N11D Co4 126.8(2) . . ?
C16D N11D C12D 118.3(3) . . ?
N11D C12D C13D 122.0(4) . . ?
N11D C12D C25D 115.8(3) . . ?
C13D C12D C25D 122.1(3) . . ?
C12D C13D H13D 121.0 . . ?
C14D C13D C12D 118.0(4) . . ?
C14D C13D H13D 121.0 . . ?
C13D C14D H14D 119.7 . . ?
C13D C14D C15D 120.7(3) . . ?
C15D C14D H14D 119.7 . . ?
C14D C15D H15D 121.4 . . ?
C16D C15D C14D 117.2(4) . . ?
C16D C15D H15D 121.4 . . ?
N11D C16D C15D 123.8(4) . . ?
N11D C16D H16D 118.1 . . ?
C15D C16D H16D 118.1 . . ?
N22D N21D Co4 140.24(18) . . ?
C25D N21D Co4 113.8(2) . . ?
C25D N21D N22D 105.6(2) . . ?
N21D N22D C23D 110.7(3) . . ?
N21D N22D C26D 122.0(2) . . ?
C23D N22D C26D 127.0(3) . . ?
N22D C23D H23D 126.1 . . ?
N22D C23D C24D 107.8(3) . . ?
C24D C23D H23D 126.1 . . ?
C23D C24D C25D 105.1(3) . . ?
N21D C25D C12D 118.0(3) . . ?
N21D C25D C24D 110.8(3) . . ?
C24D C25D C12D 131.3(3) . . ?
N22D C26D H26G 109.0 . . ?
N22D C26D H26H 109.0 . . ?
N22D C26D C51D 113.1(2) . . ?
H26G C26D H26H 107.8 . . ?
C51D C26D H26G 109.0 . . ?
C51D C26D H26H 109.0 . . ?
C32D N31D Co1 116.08(19) . . ?
C36D N31D Co1 125.8(2) . . ?
C36D N31D C32D 118.0(2) . . ?
N31D C32D C33D 121.9(3) . . ?
N31D C32D C45D 114.8(2) . . ?
C33D C32D C45D 123.2(3) . . ?
C32D C33D H33D 120.5 . . ?
C34D C33D C32D 119.0(3) . . ?
C34D C33D H33D 120.5 . . ?
C33D C34D H34D 120.4 . . ?
C35D C34D C33D 119.1(3) . . ?
C35D C34D H34D 120.4 . . ?
C34D C35D H35D 120.1 . . ?
C34D C35D C36D 119.8(3) . . ?
C36D C35D H35D 120.1 . . ?
N31D C36D C35D 122.0(3) . . ?
N31D C36D H36D 119.0 . . ?
C35D C36D H36D 119.0 . . ?
N42D N41D Co1 139.79(19) . . ?
C45D N41D Co1 113.56(19) . . ?
C45D N41D N42D 105.3(2) . . ?
N41D N42D C46D 121.8(3) . . ?
C43D N42D N41D 111.7(3) . . ?
C43D N42D C46D 126.4(3) . . ?
N42D C43D H43D 126.2 . . ?
N42D C43D C44D 107.6(3) . . ?
C44D C43D H43D 126.2 . . ?
C43D C44D H44D 127.8 . . ?
C43D C44D C45D 104.4(3) . . ?
C45D C44D H44D 127.8 . . ?
N41D C45D C32D 118.5(3) . . ?
N41D C45D C44D 110.9(3) . . ?
C44D C45D C32D 130.6(3) . . ?
N42D C46D H46G 109.1 . . ?
N42D C46D H46H 109.1 . . ?
N42D C46D C64D 112.4(3) . . ?
H46G C46D H46H 107.9 . . ?
C64D C46D H46G 109.1 . . ?
C64D C46D H46H 109.1 . . ?
C52D C51D C26D 121.6(3) . . ?
C52D C51D C56D 120.2(3) . . ?
C56D C51D C26D 118.2(2) . . ?
C51D C52D H52D 119.6 . . ?
C51D C52D C53D 120.8(3) . . ?
C53D C52D H52D 119.6 . . ?
C52D C53D H53D 120.0 . . ?
C54D C53D C52D 120.1(3) . . ?
C54D C53D H53D 120.0 . . ?
C53D C54D H54D 119.3 . . ?
C53D C54D C55D 121.4(3) . . ?
C55D C54D H54D 119.3 . . ?
C54D C55D C56D 118.4(3) . . ?
C54D C55D C64D 122.9(3) . . ?
C56D C55D C64D 118.7(3) . . ?
C51D C56D C55D 119.1(3) . . ?
C51D C56D C61D 122.5(3) . . ?
C61D C56D C55D 118.4(3) . . ?
C56D C61D H61D 119.4 . . ?
C62D C61D C56D 121.3(3) . . ?
C62D C61D H61D 119.4 . . ?
C61D C62D H62D 120.2 . . ?
C61D C62D C63D 119.6(3) . . ?
C63D C62D H62D 120.2 . . ?
C62D C63D H63D 119.3 . . ?
C64D C63D C62D 121.3(3) . . ?
C64D C63D H63D 119.3 . . ?
C55D C64D C46D 117.8(3) . . ?
C63D C64D C46D 121.5(3) . . ?
C63D C64D C55D 120.6(3) . . ?
C12E N11E Co1 115.2(2) . . ?
C16E N11E Co1 127.4(2) . . ?
C16E N11E C12E 117.4(3) . . ?
N11E C12E C13E 122.1(3) . . ?
N11E C12E C25E 115.2(3) . . ?
C13E C12E C25E 122.7(3) . . ?
C12E C13E H13E 120.5 . . ?
C14E C13E C12E 119.0(4) . . ?
C14E C13E H13E 120.5 . . ?
C13E C14E H14E 120.3 . . ?
C15E C14E C13E 119.4(3) . . ?
C15E C14E H14E 120.3 . . ?
C14E C15E H15E 120.6 . . ?
C14E C15E C16E 118.9(4) . . ?
C16E C15E H15E 120.6 . . ?
N11E C16E C15E 123.2(3) . . ?
N11E C16E H16E 118.4 . . ?
C15E C16E H16E 118.4 . . ?
N22E N21E Co1 139.2(2) . . ?
C25E N21E Co1 114.9(2) . . ?
C25E N21E N22E 105.7(3) . . ?
N21E N22E C23E 111.1(3) . . ?
N21E N22E C26E 121.0(3) . . ?
C23E N22E C26E 127.3(3) . . ?
N22E C23E H23E 126.4 . . ?
N22E C23E C24E 107.1(3) . . ?
C24E C23E H23E 126.4 . . ?
C23E C24E H24E 127.3 . . ?
C23E C24E C25E 105.5(3) . . ?
C25E C24E H24E 127.3 . . ?
N21E C25E C12E 118.4(3) . . ?
N21E C25E C24E 110.5(3) . . ?
C24E C25E C12E 130.9(3) . . ?
N22E C26E H26I 109.1 . . ?
N22E C26E H26J 109.1 . . ?
N22E C26E C51E 112.4(3) . . ?
H26I C26E H26J 107.9 . . ?
C51E C26E H26I 109.1 . . ?
C51E C26E H26J 109.1 . . ?
C32E N31E Co3 115.3(2) . 7_767 ?
C36E N31E Co3 126.7(2) . 7_767 ?
C36E N31E C32E 117.7(3) . . ?
N31E C32E C33E 122.7(3) . . ?
N31E C32E C45E 116.2(2) . . ?
C33E C32E C45E 121.0(3) . . ?
C32E C33E H33E 120.6 . . ?
C34E C33E C32E 118.8(3) . . ?
C34E C33E H33E 120.6 . . ?
C33E C34E H34E 120.3 . . ?
C35E C34E C33E 119.5(3) . . ?
C35E C34E H34E 120.3 . . ?
C34E C35E H35E 120.4 . . ?
C34E C35E C36E 119.1(3) . . ?
C36E C35E H35E 120.4 . . ?
N31E C36E C35E 122.1(3) . . ?
N31E C36E H36E 118.9 . . ?
C35E C36E H36E 118.9 . . ?
N42E N41E Co3 142.74(19) . 7_767 ?
C45E N41E Co3 112.53(18) . 7_767 ?
C45E N41E N42E 104.7(2) . . ?
N41E N42E C46E 123.8(2) . . ?
C43E N42E N41E 111.1(3) . . ?
C43E N42E C46E 124.4(3) . . ?
N42E C43E H43E 126.2 . . ?
N42E C43E C44E 107.7(3) . . ?
C44E C43E H43E 126.2 . . ?
C43E C44E H44E 127.6 . . ?
C43E C44E C45E 104.7(3) . . ?
C45E C44E H44E 127.6 . . ?
N41E C45E C32E 118.7(2) . . ?
N41E C45E C44E 111.7(3) . . ?
C44E C45E C32E 129.6(3) . . ?
N42E C46E H46I 108.9 . . ?
N42E C46E H46J 108.9 . . ?
N42E C46E C64E 113.5(3) . . ?
H46I C46E H46J 107.7 . . ?
C64E C46E H46I 108.9 . . ?
C64E C46E H46J 108.9 . . ?
C52E C51E C26E 120.8(3) . . ?
C52E C51E C56E 120.7(3) . . ?
C56E C51E C26E 118.6(3) . . ?
C51E C52E H52E 120.0 . . ?
C51E C52E C53E 119.9(3) . . ?
C53E C52E H52E 120.0 . . ?
C52E C53E H53E 119.4 . . ?
C54E C53E C52E 121.2(3) . . ?
C54E C53E H53E 119.4 . . ?
C53E C54E H54E 119.8 . . ?
C53E C54E C55E 120.3(3) . . ?
C55E C54E H54E 119.8 . . ?
C54E C55E C56E 118.3(3) . . ?
C64E C55E C54E 121.9(3) . . ?
C64E C55E C56E 119.8(3) . . ?
C51E C56E C55E 119.4(3) . . ?
C51E C56E C61E 122.1(3) . . ?
C55E C56E C61E 118.4(3) . . ?
C56E C61E H61E 119.6 . . ?
C62E C61E C56E 120.9(3) . . ?
C62E C61E H61E 119.6 . . ?
C61E C62E H62E 119.9 . . ?
C61E C62E C63E 120.3(3) . . ?
C63E C62E H62E 119.9 . . ?
C62E C63E H63E 119.4 . . ?
C64E C63E C62E 121.3(3) . . ?
C64E C63E H63E 119.4 . . ?
C55E C64E C46E 120.0(3) . . ?
C63E C64E C46E 120.7(3) . . ?
C63E C64E C55E 119.3(3) . . ?
C12F N11F Co2 115.71(18) . . ?
C12F N11F C16F 117.8(2) . . ?
C16F N11F Co2 126.4(2) . . ?
N11F C12F C13F 122.6(3) . . ?
N11F C12F C25F 115.4(2) . . ?
C13F C12F C25F 122.0(3) . . ?
C12F C13F H13F 121.0 . . ?
C14F C13F C12F 118.1(3) . . ?
C14F C13F H13F 121.0 . . ?
C13F C14F H14F 120.1 . . ?
C15F C14F C13F 119.8(3) . . ?
C15F C14F H14F 120.1 . . ?
C14F C15F H15F 120.4 . . ?
C14F C15F C16F 119.1(3) . . ?
C16F C15F H15F 120.4 . . ?
N11F C16F C15F 122.6(3) . . ?
N11F C16F H16F 118.7 . . ?
C15F C16F H16F 118.7 . . ?
N22F N21F Co2 139.8(2) . . ?
C25F N21F Co2 113.61(19) . . ?
C25F N21F N22F 105.1(2) . . ?
N21F N22F C26F 122.1(3) . . ?
C23F N22F N21F 111.1(3) . . ?
C23F N22F C26F 126.3(3) . . ?
N22F C23F H23F 126.4 . . ?
N22F C23F C24F 107.2(3) . . ?
C24F C23F H23F 126.4 . . ?
C23F C24F H24F 127.3 . . ?
C23F C24F C25F 105.5(3) . . ?
C25F C24F H24F 127.3 . . ?
N21F C25F C12F 118.2(3) . . ?
N21F C25F C24F 111.0(3) . . ?
C24F C25F C12F 130.6(3) . . ?
N22F C26F H26K 108.9 . . ?
N22F C26F H26L 108.9 . . ?
N22F C26F C51F 113.5(3) . . ?
H26K C26F H26L 107.7 . . ?
C51F C26F H26K 108.9 . . ?
C51F C26F H26L 108.9 . . ?
C32F N31F Co4 115.96(18) . 7_767 ?
C32F N31F C36F 117.6(3) . . ?
C36F N31F Co4 126.3(2) . 7_767 ?
N31F C32F C33F 122.9(3) . . ?
N31F C32F C45F 115.4(2) . . ?
C33F C32F C45F 121.7(3) . . ?
C32F C33F H33F 120.9 . . ?
C34F C33F C32F 118.3(3) . . ?
C34F C33F H33F 120.9 . . ?
C33F C34F H34F 120.7 . . ?
C35F C34F C33F 118.5(3) . . ?
C35F C34F H34F 120.7 . . ?
C34F C35F H35F 120.3 . . ?
C34F C35F C36F 119.4(3) . . ?
C36F C35F H35F 120.3 . . ?
N31F C36F C35F 123.2(3) . . ?
N31F C36F H36F 118.4 . . ?
C35F C36F H36F 118.4 . . ?
N42F N41F Co4 141.10(18) . 7_767 ?
C45F N41F Co4 113.47(18) . 7_767 ?
C45F N41F N42F 104.7(2) . . ?
N41F N42F C46F 121.9(2) . . ?
C43F N42F N41F 110.9(2) . . ?
C43F N42F C46F 127.2(2) . . ?
N42F C43F H43F 125.7 . . ?
N42F C43F C44F 108.7(3) . . ?
C44F C43F H43F 125.7 . . ?
C43F C44F H44F 128.0 . . ?
C43F C44F C45F 104.0(3) . . ?
C45F C44F H44F 128.0 . . ?
N41F C45F C32F 118.1(3) . . ?
N41F C45F C44F 111.8(2) . . ?
C44F C45F C32F 130.1(3) . . ?
N42F C46F H46K 108.9 . . ?
N42F C46F H46L 108.9 . . ?
N42F C46F C64F 113.5(2) . . ?
H46K C46F H46L 107.7 . . ?
C64F C46F H46K 108.9 . . ?
C64F C46F H46L 108.9 . . ?
C52F C51F C26F 120.1(3) . . ?
C52F C51F C56F 120.4(3) . . ?
C56F C51F C26F 119.5(3) . . ?
C51F C52F H52F 120.0 . . ?
C51F C52F C53F 120.0(3) . . ?
C53F C52F H52F 120.0 . . ?
C52F C53F H53F 119.4 . . ?
C54F C53F C52F 121.2(3) . . ?
C54F C53F H53F 119.4 . . ?
C53F C54F H54F 120.0 . . ?
C53F C54F C55F 120.0(3) . . ?
C55F C54F H54F 120.0 . . ?
C54F C55F C56F 119.8(2) . . ?
C54F C55F C64F 121.3(3) . . ?
C56F C55F C64F 118.9(2) . . ?
C51F C56F C55F 118.5(2) . . ?
C51F C56F C61F 122.4(3) . . ?
C55F C56F C61F 119.0(2) . . ?
C56F C61F H61F 119.8 . . ?
C62F C61F C56F 120.4(3) . . ?
C62F C61F H61F 119.8 . . ?
C61F C62F H62F 119.8 . . ?
C61F C62F C63F 120.3(3) . . ?
C63F C62F H62F 119.8 . . ?
C62F C63F H63F 119.3 . . ?
C64F C63F C62F 121.5(3) . . ?
C64F C63F H63F 119.3 . . ?
C55F C64F C46F 117.6(2) . . ?
C63F C64F C46F 122.6(2) . . ?
C63F C64F C55F 119.8(3) . . ?
F12 B11 F13 107.9(3) . . ?
F12 B11 F14 111.5(3) . . ?
F12 B11 F15 108.7(3) . . ?
F14 B11 F13 109.7(3) . . ?
F14 B11 F15 109.3(3) . . ?
F15 B11 F13 109.8(3) . . ?
F22 B21 F23 105.8(5) . . ?
F22 B21 F25 109.9(4) . . ?
F24 B21 F22 113.6(6) . . ?
F24 B21 F23 107.1(5) . . ?
F24 B21 F25 110.6(6) . . ?
F25 B21 F23 109.7(4) . . ?
F32 B31 F33 100.3(4) . . ?
F32 B31 F34 124.0(7) . . ?
F32 B31 F35 110.5(4) . . ?
F33 B31 F35 108.5(6) . . ?
F34 B31 F33 107.3(4) . . ?
F34 B31 F35 105.5(4) . . ?
F42 B41 F43 120.1(9) . . ?
F42 B41 F44 110.6(5) . . ?
F42 B41 F45 106.1(6) . . ?
F43 B41 F44 104.3(5) . . ?
F43 B41 F45 110.5(5) . . ?
F45 B41 F44 104.2(8) . . ?
B91 B91 F92 165.5(17) 2_856 . ?
B91 B91 F93 70.8(3) 2_856 . ?
B91 B91 F94 61.3(10) 2_856 . ?
B91 B91 F94 83.8(12) 2_856 2_856 ?
F92 B91 F94 111.4(6) . . ?
F93 B91 F92 102.0(7) . . ?
F93 B91 F94 119.8(7) . 2_856 ?
F93 B91 F94 108.1(6) . . ?
F94 B91 F92 110.5(6) 2_856 . ?
F94 B91 F94 105.1(6) 2_856 . ?
B91 F93 B91 38.5(7) . 2_856 ?
B91 F94 B91 34.8(6) 2_856 . ?
C15G C16G C11G 120.0 . . ?
C15G C16G Cl26 107.0(5) . . ?
C11G C16G Cl26 132.6(5) . . ?
C16G C15G Cl25 118.2(5) . . ?
C14G C15G C16G 120.0 . . ?
C14G C15G Cl25 121.7(6) . . ?
C15G C14G C13G 120.0 . . ?
C15G C14G Cl24 118.0(6) . . ?
C13G C14G Cl24 120.9(6) . . ?
C14G C13G Cl23 110.4(5) . . ?
C12G C13G C14G 120.0 . . ?
C12G C13G Cl23 129.5(5) . . ?
C13G C12G C11G 120.0 . . ?
O22G C12G C13G 112.0(9) . . ?
O22G C12G C11G 126.9(9) . . ?
C12G C11G C16G 120.0 . . ?
O21G C11G C16G 113.5(12) . . ?
O21G C11G C12G 126.4(12) . . ?

loop_
_geom_bond_atom_site_label_1
_geom_bond_atom_site_label_2
_geom_bond_distance
_geom_bond_site_symmetry_2
_geom_bond_publ_flag
Co1 N11A 2.124(2) . ?
Co1 N21A 2.193(2) . ?
Co1 N31D 2.138(2) . ?
Co1 N41D 2.164(2) . ?
Co1 N11E 2.181(3) . ?
Co1 N21E 2.142(2) . ?
Co2 N31A 2.188(2) . ?
Co2 N41A 2.149(2) . ?
Co2 N11B 2.120(3) . ?
Co2 N21B 2.178(2) . ?
Co2 N11F 2.133(2) . ?
Co2 N21F 2.154(3) . ?
Co3 N31B 2.193(2) . ?
Co3 N41B 2.141(2) . ?
Co3 N11C 2.151(2) . ?
Co3 N21C 2.141(2) . ?
Co3 N31E 2.143(3) 7_767 ?
Co3 N41E 2.185(2) 7_767 ?
Co4 N31C 2.179(3) . ?
Co4 N41C 2.159(2) . ?
Co4 N11D 2.148(3) . ?
Co4 N21D 2.152(2) . ?
Co4 N31F 2.160(2) 7_767 ?
Co4 N41F 2.178(2) 7_767 ?
N11A C12A 1.339(4) . ?
N11A C16A 1.360(4) . ?
C12A C13A 1.401(4) . ?
C12A C25A 1.470(4) . ?
C13A H13A 0.9500 . ?
C13A C14A 1.390(5) . ?
C14A H14A 0.9500 . ?
C14A C15A 1.359(5) . ?
C15A H15A 0.9500 . ?
C15A C16A 1.392(4) . ?
C16A H16A 0.9500 . ?
N21A N22A 1.366(3) . ?
N21A C25A 1.334(4) . ?
N22A C23A 1.356(4) . ?
N22A C26A 1.469(4) . ?
C23A H23A 0.9500 . ?
C23A C24A 1.361(5) . ?
C24A H24A 0.9500 . ?
C24A C25A 1.386(4) . ?
C26A H26A 0.9900 . ?
C26A H26B 0.9900 . ?
C26A C51A 1.527(4) . ?
N31A C32A 1.355(4) . ?
N31A C36A 1.353(4) . ?
C32A C33A 1.391(4) . ?
C32A C45A 1.452(5) . ?
C33A H33A 0.9500 . ?
C33A C34A 1.389(6) . ?
C34A H34A 0.9500 . ?
C34A C35A 1.379(6) . ?
C35A H35A 0.9500 . ?
C35A C36A 1.398(5) . ?
C36A H36A 0.9500 . ?
N41A N42A 1.370(3) . ?
N41A C45A 1.345(4) . ?
N42A C43A 1.339(4) . ?
N42A C46A 1.449(4) . ?
C43A H43A 0.9500 . ?
C43A C44A 1.365(5) . ?
C44A H44A 0.9500 . ?
C44A C45A 1.397(4) . ?
C46A H46A 0.9900 . ?
C46A H46B 0.9900 . ?
C46A C64A 1.511(4) . ?
C51A C52A 1.368(4) . ?
C51A C56A 1.425(4) . ?
C52A H52A 0.9500 . ?
C52A C53A 1.413(4) . ?
C53A H53A 0.9500 . ?
C53A C54A 1.367(4) . ?
C54A H54A 0.9500 . ?
C54A C55A 1.411(4) . ?
C55A C56A 1.439(4) . ?
C55A C64A 1.432(4) . ?
C56A C61A 1.416(4) . ?
C61A H61A 0.9500 . ?
C61A C62A 1.360(4) . ?
C62A H62A 0.9500 . ?
C62A C63A 1.422(4) . ?
C63A H63A 0.9500 . ?
C63A C64A 1.379(4) . ?
N11B C12B 1.341(4) . ?
N11B C16B 1.362(4) . ?
C12B C13B 1.393(4) . ?
C12B C25B 1.457(4) . ?
C13B H13B 0.9500 . ?
C13B C14B 1.394(5) . ?
C14B H14B 0.9500 . ?
C14B C15B 1.353(6) . ?
C15B H15B 0.9500 . ?
C15B C16B 1.389(5) . ?
C16B H16B 0.9500 . ?
N21B N22B 1.363(3) . ?
N21B C25B 1.346(3) . ?
N22B C23B 1.355(4) . ?
N22B C26B 1.442(4) . ?
C23B H23B 0.9500 . ?
C23B C24B 1.384(5) . ?
C24B H24B 0.9500 . ?
C24B C25B 1.400(4) . ?
C26B H26C 0.9900 . ?
C26B H26D 0.9900 . ?
C26B C51B 1.519(4) . ?
N31B C32B 1.334(4) . ?
N31B C36B 1.350(4) . ?
C32B C33B 1.398(4) . ?
C32B C45B 1.457(5) . ?
C33B H33B 0.9500 . ?
C33B C34B 1.387(5) . ?
C34B H34B 0.9500 . ?
C34B C35B 1.372(5) . ?
C35B H35B 0.9500 . ?
C35B C36B 1.388(4) . ?
C36B H36B 0.9500 . ?
N41B N42B 1.362(3) . ?
N41B C45B 1.350(4) . ?
N42B C43B 1.334(4) . ?
N42B C46B 1.453(4) . ?
C43B H43B 0.9500 . ?
C43B C44B 1.366(6) . ?
C44B H44B 0.9500 . ?
C44B C45B 1.396(5) . ?
C46B H46C 0.9900 . ?
C46B H46D 0.9900 . ?
C46B C64B 1.505(5) . ?
C51B C52B 1.367(4) . ?
C51B C56B 1.436(4) . ?
C52B H52B 0.9500 . ?
C52B C53B 1.405(4) . ?
C53B H53B 0.9500 . ?
C53B C54B 1.352(5) . ?
C54B H54B 0.9500 . ?
C54B C55B 1.424(4) . ?
C55B C56B 1.418(4) . ?
C55B C64B 1.434(4) . ?
C56B C61B 1.420(4) . ?
C61B H61B 0.9500 . ?
C61B C62B 1.377(4) . ?
C62B H62B 0.9500 . ?
C62B C63B 1.413(5) . ?
C63B H63B 0.9500 . ?
C63B C64B 1.370(4) . ?
N11C C12C 1.349(4) . ?
N11C C16C 1.343(4) . ?
C12C C13C 1.403(4) . ?
C12C C25C 1.455(4) . ?
C13C H13C 0.9500 . ?
C13C C14C 1.385(4) . ?
C14C H14C 0.9500 . ?
C14C C15C 1.383(5) . ?
C15C H15C 0.9500 . ?
C15C C16C 1.385(4) . ?
C16C H16C 0.9500 . ?
N21C N22C 1.349(3) . ?
N21C C25C 1.336(4) . ?
N22C C23C 1.340(4) . ?
N22C C26C 1.467(4) . ?
C23C H23C 0.9500 . ?
C23C C24C 1.384(5) . ?
C24C H24C 0.9500 . ?
C24C C25C 1.393(4) . ?
C26C H26E 0.9900 . ?
C26C H26F 0.9900 . ?
C26C C51C 1.504(4) . ?
N31C C32C 1.346(4) . ?
N31C C36C 1.354(4) . ?
C32C C33C 1.399(4) . ?
C32C C45C 1.454(4) . ?
C33C H33C 0.9500 . ?
C33C C34C 1.378(5) . ?
C34C H34C 0.9500 . ?
C34C C35C 1.374(6) . ?
C35C H35C 0.9500 . ?
C35C C36C 1.389(5) . ?
C36C H36C 0.9500 . ?
N41C N42C 1.341(3) . ?
N41C C45C 1.356(3) . ?
N42C C43C 1.348(3) . ?
N42C C46C 1.454(4) . ?
C43C H43C 0.9500 . ?
C43C C44C 1.373(4) . ?
C44C H44C 0.9500 . ?
C44C C45C 1.406(4) . ?
C46C H46E 0.9900 . ?
C46C H46F 0.9900 . ?
C46C C64C 1.508(4) . ?
C51C C52C 1.366(4) . ?
C51C C56C 1.425(4) . ?
C52C H52C 0.9500 . ?
C52C C53C 1.416(4) . ?
C53C H53C 0.9500 . ?
C53C C54C 1.369(4) . ?
C54C H54C 0.9500 . ?
C54C C55C 1.419(4) . ?
C55C C56C 1.428(4) . ?
C55C C64C 1.443(4) . ?
C56C C61C 1.408(4) . ?
C61C H61C 0.9500 . ?
C61C C62C 1.376(4) . ?
C62C H62C 0.9500 . ?
C62C C63C 1.407(4) . ?
C63C H63C 0.9500 . ?
C63C C64C 1.371(4) . ?
N11D C12D 1.354(4) . ?
N11D C16D 1.346(4) . ?
C12D C13D 1.401(4) . ?
C12D C25D 1.454(5) . ?
C13D H13D 0.9500 . ?
C13D C14D 1.385(6) . ?
C14D H14D 0.9500 . ?
C14D C15D 1.396(7) . ?
C15D H15D 0.9500 . ?
C15D C16D 1.379(5) . ?
C16D H16D 0.9500 . ?
N21D N22D 1.346(4) . ?
N21D C25D 1.345(4) . ?
N22D C23D 1.357(3) . ?
N22D C26D 1.465(4) . ?
C23D H23D 0.9500 . ?
C23D C24D 1.367(5) . ?
C24D C25D 1.391(5) . ?
C26D H26G 0.9900 . ?
C26D H26H 0.9900 . ?
C26D C51D 1.511(4) . ?
N31D C32D 1.347(4) . ?
N31D C36D 1.338(4) . ?
C32D C33D 1.397(4) . ?
C32D C45D 1.459(4) . ?
C33D H33D 0.9500 . ?
C33D C34D 1.379(5) . ?
C34D H34D 0.9500 . ?
C34D C35D 1.349(5) . ?
C35D H35D 0.9500 . ?
C35D C36D 1.396(4) . ?
C36D H36D 0.9500 . ?
N41D N42D 1.345(3) . ?
N41D C45D 1.336(4) . ?
N42D C43D 1.340(4) . ?
N42D C46D 1.475(4) . ?
C43D H43D 0.9500 . ?
C43D C44D 1.377(5) . ?
C44D H44D 0.9500 . ?
C44D C45D 1.402(4) . ?
C46D H46G 0.9900 . ?
C46D H46H 0.9900 . ?
C46D C64D 1.528(4) . ?
C51D C52D 1.378(4) . ?
C51D C56D 1.415(4) . ?
C52D H52D 0.9500 . ?
C52D C53D 1.407(4) . ?
C53D H53D 0.9500 . ?
C53D C54D 1.359(4) . ?
C54D H54D 0.9500 . ?
C54D C55D 1.421(4) . ?
C55D C56D 1.431(4) . ?
C55D C64D 1.431(4) . ?
C56D C61D 1.428(4) . ?
C61D H61D 0.9500 . ?
C61D C62D 1.373(4) . ?
C62D H62D 0.9500 . ?
C62D C63D 1.414(4) . ?
C63D H63D 0.9500 . ?
C63D C64D 1.358(4) . ?
N11E C12E 1.351(4) . ?
N11E C16E 1.346(4) . ?
C12E C13E 1.405(5) . ?
C12E C25E 1.450(5) . ?
C13E H13E 0.9500 . ?
C13E C14E 1.373(6) . ?
C14E H14E 0.9500 . ?
C14E C15E 1.371(5) . ?
C15E H15E 0.9500 . ?
C15E C16E 1.389(5) . ?
C16E H16E 0.9500 . ?
N21E N22E 1.362(4) . ?
N21E C25E 1.349(4) . ?
N22E C23E 1.363(4) . ?
N22E C26E 1.440(4) . ?
C23E H23E 0.9500 . ?
C23E C24E 1.384(5) . ?
C24E H24E 0.9500 . ?
C24E C25E 1.403(5) . ?
C26E H26I 0.9900 . ?
C26E H26J 0.9900 . ?
C26E C51E 1.540(4) . ?
N31E C32E 1.345(4) . ?
N31E C36E 1.339(4) . ?
C32E C33E 1.398(4) . ?
C32E C45E 1.463(4) . ?
C33E H33E 0.9500 . ?
C33E C34E 1.369(5) . ?
C34E H34E 0.9500 . ?
C34E C35E 1.364(5) . ?
C35E H35E 0.9500 . ?
C35E C36E 1.409(5) . ?
C36E H36E 0.9500 . ?
N41E N42E 1.362(3) . ?
N41E C45E 1.343(4) . ?
N42E C43E 1.356(4) . ?
N42E C46E 1.441(4) . ?
C43E H43E 0.9500 . ?
C43E C44E 1.376(5) . ?
C44E H44E 0.9500 . ?
C44E C45E 1.394(4) . ?
C46E H46I 0.9900 . ?
C46E H46J 0.9900 . ?
C46E C64E 1.516(4) . ?
C51E C52E 1.370(4) . ?
C51E C56E 1.413(4) . ?
C52E H52E 0.9500 . ?
C52E C53E 1.403(4) . ?
C53E H53E 0.9500 . ?
C53E C54E 1.368(4) . ?
C54E H54E 0.9500 . ?
C54E C55E 1.422(4) . ?
C55E C56E 1.429(4) . ?
C55E C64E 1.418(4) . ?
C56E C61E 1.433(4) . ?
C61E H61E 0.9500 . ?
C61E C62E 1.353(5) . ?
C62E H62E 0.9500 . ?
C62E C63E 1.417(5) . ?
C63E H63E 0.9500 . ?
C63E C64E 1.380(4) . ?
N11F C12F 1.337(4) . ?
N11F C16F 1.359(4) . ?
C12F C13F 1.399(4) . ?
C12F C25F 1.460(4) . ?
C13F H13F 0.9500 . ?
C13F C14F 1.395(5) . ?
C14F H14F 0.9500 . ?
C14F C15F 1.359(5) . ?
C15F H15F 0.9500 . ?
C15F C16F 1.385(4) . ?
C16F H16F 0.9500 . ?
N21F N22F 1.363(3) . ?
N21F C25F 1.332(4) . ?
N22F C23F 1.352(4) . ?
N22F C26F 1.454(4) . ?
C23F H23F 0.9500 . ?
C23F C24F 1.368(5) . ?
C24F H24F 0.9500 . ?
C24F C25F 1.395(4) . ?
C26F H26K 0.9900 . ?
C26F H26L 0.9900 . ?
C26F C51F 1.520(4) . ?
N31F C32F 1.339(4) . ?
N31F C36F 1.342(4) . ?
C32F C33F 1.401(4) . ?
C32F C45F 1.468(4) . ?
C33F H33F 0.9500 . ?
C33F C34F 1.396(4) . ?
C34F H34F 0.9500 . ?
C34F C35F 1.378(5) . ?
C35F H35F 0.9500 . ?
C35F C36F 1.381(4) . ?
C36F H36F 0.9500 . ?
N41F N42F 1.356(3) . ?
N41F C45F 1.344(4) . ?
N42F C43F 1.341(4) . ?
N42F C46F 1.447(3) . ?
C43F H43F 0.9500 . ?
C43F C44F 1.371(4) . ?
C44F H44F 0.9500 . ?
C44F C45F 1.388(4) . ?
C46F H46K 0.9900 . ?
C46F H46L 0.9900 . ?
C46F C64F 1.522(4) . ?
C51F C52F 1.377(4) . ?
C51F C56F 1.419(4) . ?
C52F H52F 0.9500 . ?
C52F C53F 1.419(4) . ?
C53F H53F 0.9500 . ?
C53F C54F 1.351(4) . ?
C54F H54F 0.9500 . ?
C54F C55F 1.418(4) . ?
C55F C56F 1.425(4) . ?
C55F C64F 1.434(4) . ?
C56F C61F 1.427(4) . ?
C61F H61F 0.9500 . ?
C61F C62F 1.376(4) . ?
C62F H62F 0.9500 . ?
C62F C63F 1.403(4) . ?
C63F H63F 0.9500 . ?
C63F C64F 1.370(4) . ?
B11 F12 1.374(5) . ?
B11 F13 1.400(4) . ?
B11 F14 1.382(4) . ?
B11 F15 1.383(4) . ?
B21 F22 1.339(6) . ?
B21 F23 1.422(7) . ?
B21 F24 1.308(7) . ?
B21 F25 1.420(7) . ?
B31 F32 1.300(7) . ?
B31 F33 1.393(7) . ?
B31 F34 1.328(5) . ?
B31 F35 1.399(7) . ?
B41 F42 1.299(8) . ?
B41 F43 1.335(9) . ?
B41 F44 1.460(10) . ?
B41 F45 1.378(8) . ?
B91 B91 0.876(14) 2_856 ?
B91 F92 1.379(8) . ?
B91 F93 1.328(8) . ?
B91 F94 1.524(8) . ?
B91 F94 1.345(12) 2_856 ?
C16G C15G 1.3900 . ?
C16G C11G 1.3900 . ?
C16G Cl26 1.822(7) . ?
C15G C14G 1.3900 . ?
C15G Cl25 1.696(8) . ?
C14G C13G 1.3900 . ?
C14G Cl24 1.654(7) . ?
C13G C12G 1.3900 . ?
C13G Cl23 1.829(7) . ?
C12G C11G 1.3900 . ?
C12G O22G 1.246(9) . ?
C11G O21G 1.222(9) . ?

loop_
_geom_torsion_atom_site_label_1
_geom_torsion_atom_site_label_2
_geom_torsion_atom_site_label_3
_geom_torsion_atom_site_label_4
_geom_torsion
_geom_torsion_site_symmetry_1
_geom_torsion_site_symmetry_2
_geom_torsion_site_symmetry_3
_geom_torsion_site_symmetry_4
_geom_torsion_publ_flag
Co1 N11A C12A C13A 178.0(2) . . . . ?
Co1 N11A C12A C25A -3.8(3) . . . . ?
Co1 N11A C16A C15A -179.2(3) . . . . ?
Co1 N21A N22A C23A 174.8(3) . . . . ?
Co1 N21A N22A C26A 4.5(5) . . . . ?
Co1 N21A C25A C12A 5.5(3) . . . . ?
Co1 N21A C25A C24A -176.7(2) . . . . ?
Co1 N31D C32D C33D 175.4(2) . . . . ?
Co1 N31D C32D C45D -4.3(3) . . . . ?
Co1 N31D C36D C35D -173.7(2) . . . . ?
Co1 N41D N42D C43D -166.3(2) . . . . ?
Co1 N41D N42D C46D 17.4(4) . . . . ?
Co1 N41D C45D C32D -6.5(3) . . . . ?
Co1 N41D C45D C44D 171.4(2) . . . . ?
Co1 N11E C12E C13E -178.0(3) . . . . ?
Co1 N11E C12E C25E 1.6(3) . . . . ?
Co1 N11E C16E C15E 177.0(3) . . . . ?
Co1 N21E N22E C23E -174.5(2) . . . . ?
Co1 N21E N22E C26E 13.1(4) . . . . ?
Co1 N21E C25E C12E -0.5(3) . . . . ?
Co1 N21E C25E C24E 175.9(2) . . . . ?
Co2 N31A C32A C33A 176.7(3) . . . . ?
Co2 N31A C32A C45A -1.6(4) . . . . ?
Co2 N31A C36A C35A -175.1(4) . . . . ?
Co2 N41A N42A C43A 169.7(2) . . . . ?
Co2 N41A N42A C46A -10.1(4) . . . . ?
Co2 N41A C45A C32A 5.6(4) . . . . ?
Co2 N41A C45A C44A -173.2(2) . . . . ?
Co2 N11B C12B C13B -177.7(2) . . . . ?
Co2 N11B C12B C25B 4.8(3) . . . . ?
Co2 N11B C16B C15B 176.9(3) . . . . ?
Co2 N21B N22B C23B -173.9(2) . . . . ?
Co2 N21B N22B C26B -0.6(5) . . . . ?
Co2 N21B C25B C12B -7.0(3) . . . . ?
Co2 N21B C25B C24B 176.8(2) . . . . ?
Co2 N11F C12F C13F 178.1(2) . . . . ?
Co2 N11F C12F C25F -0.3(3) . . . . ?
Co2 N11F C16F C15F -176.9(2) . . . . ?
Co2 N21F N22F C23F 166.7(3) . . . . ?
Co2 N21F N22F C26F -20.5(5) . . . . ?
Co2 N21F C25F C12F 5.6(3) . . . . ?
Co2 N21F C25F C24F -170.3(2) . . . . ?
Co3 N31B C32B C33B 171.7(3) . . . . ?
Co3 N31B C32B C45B -6.3(4) . . . . ?
Co3 N31B C36B C35B -170.4(3) . . . . ?
Co3 N41B N42B C43B -165.4(3) . . . . ?
Co3 N41B N42B C46B 21.8(5) . . . . ?
Co3 N41B C45B C32B -10.4(4) . . . . ?
Co3 N41B C45B C44B 170.6(3) . . . . ?
Co3 N11C C12C C13C 174.1(2) . . . . ?
Co3 N11C C12C C25C -7.6(3) . . . . ?
Co3 N11C C16C C15C -173.8(2) . . . . ?
Co3 N21C N22C C23C -170.7(3) . . . . ?
Co3 N21C N22C C26C 13.7(5) . . . . ?
Co3 N21C C25C C12C -3.3(3) . . . . ?
Co3 N21C C25C C24C 174.1(2) . . . . ?
Co3 N31E C32E C33E 176.0(2) 7_767 . . . ?
Co3 N31E C32E C45E -0.2(3) 7_767 . . . ?
Co3 N31E C36E C35E -173.1(3) 7_767 . . . ?
Co3 N41E N42E C43E -177.6(3) 7_767 . . . ?
Co3 N41E N42E C46E -6.8(5) 7_767 . . . ?
Co3 N41E C45E C32E -4.1(3) 7_767 . . . ?
Co3 N41E C45E C44E 177.8(2) 7_767 . . . ?
Co4 N31C C32C C33C 177.1(2) . . . . ?
Co4 N31C C32C C45C 0.9(3) . . . . ?
Co4 N31C C36C C35C -175.2(3) . . . . ?
Co4 N41C N42C C43C -169.8(2) . . . . ?
Co4 N41C N42C C46C 10.4(4) . . . . ?
Co4 N41C C45C C32C -11.4(3) . . . . ?
Co4 N41C C45C C44C 172.62(18) . . . . ?
Co4 N11D C12D C13D -175.5(3) . . . . ?
Co4 N11D C12D C25D 4.8(4) . . . . ?
Co4 N11D C16D C15D 175.9(4) . . . . ?
Co4 N21D N22D C23D -170.6(2) . . . . ?
Co4 N21D N22D C26D 3.5(5) . . . . ?
Co4 N21D C25D C12D -7.5(4) . . . . ?
Co4 N21D C25D C24D 173.0(2) . . . . ?
Co4 N31F C32F C33F 175.1(2) 7_767 . . . ?
Co4 N31F C32F C45F -5.2(3) 7_767 . . . ?
Co4 N31F C36F C35F -174.5(2) 7_767 . . . ?
Co4 N41F N42F C43F 168.3(2) 7_767 . . . ?
Co4 N41F N42F C46F -9.7(4) 7_767 . . . ?
Co4 N41F C45F C32F 9.4(3) 7_767 . . . ?
Co4 N41F C45F C44F -172.21(19) 7_767 . . . ?
N11A C12A C13A C14A 0.7(5) . . . . ?
N11A C12A C25A N21A -1.3(4) . . . . ?
N11A C12A C25A C24A -178.6(3) . . . . ?
C12A N11A C16A C15A -0.7(5) . . . . ?
C12A C13A C14A C15A 0.7(5) . . . . ?
C13A C12A C25A N21A 176.9(3) . . . . ?
C13A C12A C25A C24A -0.4(5) . . . . ?
C13A C14A C15A C16A -2.0(5) . . . . ?
C14A C15A C16A N11A 2.1(5) . . . . ?
C16A N11A C12A C13A -0.6(4) . . . . ?
C16A N11A C12A C25A 177.6(3) . . . . ?
N21A N22A C23A C24A 2.1(4) . . . . ?
N21A N22A C26A C51A 83.5(3) . . . . ?
N22A N21A C25A C12A -176.6(2) . . . . ?
N22A N21A C25A C24A 1.2(3) . . . . ?
N22A C23A C24A C25A -1.2(4) . . . . ?
N22A C26A C51A C52A -5.1(4) . . . . ?
N22A C26A C51A C56A 173.6(2) . . . . ?
C23A N22A C26A C51A -85.5(4) . . . . ?
C23A C24A C25A C12A 177.4(3) . . . . ?
C23A C24A C25A N21A 0.0(4) . . . . ?
C25A C12A C13A C14A -177.4(3) . . . . ?
C25A N21A N22A C23A -2.0(3) . . . . ?
C25A N21A N22A C26A -172.3(3) . . . . ?
C26A N22A C23A C24A 172.3(3) . . . . ?
C26A C51A C52A C53A -178.7(3) . . . . ?
C26A C51A C56A C55A -179.5(2) . . . . ?
C26A C51A C56A C61A 0.1(4) . . . . ?
N31A C32A C33A C34A -2.5(7) . . . . ?
N31A C32A C45A N41A -2.6(5) . . . . ?
N31A C32A C45A C44A 175.9(3) . . . . ?
C32A N31A C36A C35A 1.0(7) . . . . ?
C32A C33A C34A C35A 3.6(8) . . . . ?
C33A C32A C45A N41A 179.0(4) . . . . ?
C33A C32A C45A C44A -2.5(6) . . . . ?
C33A C34A C35A C36A -2.5(8) . . . . ?
C34A C35A C36A N31A 0.2(8) . . . . ?
C36A N31A C32A C33A 0.2(6) . . . . ?
C36A N31A C32A C45A -178.2(3) . . . . ?
N41A N42A C43A C44A 0.5(3) . . . . ?
N41A N42A C46A C64A -78.1(3) . . . . ?
N42A N41A C45A C32A 178.5(3) . . . . ?
N42A N41A C45A C44A -0.3(3) . . . . ?
N42A C43A C44A C45A -0.6(4) . . . . ?
N42A C46A C64A C55A 172.8(2) . . . . ?
N42A C46A C64A C63A -7.3(4) . . . . ?
C43A N42A C46A C64A 102.1(3) . . . . ?
C43A C44A C45A C32A -178.0(3) . . . . ?
C43A C44A C45A N41A 0.6(4) . . . . ?
C45A C32A C33A C34A 175.8(4) . . . . ?
C45A N41A N42A C43A -0.1(3) . . . . ?
C45A N41A N42A C46A -180.0(2) . . . . ?
C46A N42A C43A C44A -179.7(3) . . . . ?
C51A C52A C53A C54A -1.5(5) . . . . ?
C51A C56A C61A C62A -177.8(3) . . . . ?
C52A C51A C56A C55A -0.9(4) . . . . ?
C52A C51A C56A C61A 178.7(3) . . . . ?
C52A C53A C54A C55A -1.5(5) . . . . ?
C53A C54A C55A C56A 3.3(4) . . . . ?
C53A C54A C55A C64A -175.3(3) . . . . ?
C54A C55A C56A C51A -2.1(4) . . . . ?
C54A C55A C56A C61A 178.3(3) . . . . ?
C54A C55A C64A C46A 0.7(4) . . . . ?
C54A C55A C64A C63A -179.2(3) . . . . ?
C55A C56A C61A C62A 1.8(4) . . . . ?
C56A C51A C52A C53A 2.7(4) . . . . ?
C56A C55A C64A C46A -177.9(2) . . . . ?
C56A C55A C64A C63A 2.2(4) . . . . ?
C56A C61A C62A C63A 0.5(4) . . . . ?
C61A C62A C63A C64A -1.4(4) . . . . ?
C62A C63A C64A C46A -179.9(3) . . . . ?
C62A C63A C64A C55A 0.0(4) . . . . ?
C64A C55A C56A C51A 176.6(2) . . . . ?
C64A C55A C56A C61A -3.1(4) . . . . ?
N11B C12B C13B C14B -0.5(5) . . . . ?
N11B C12B C25B N21B 1.7(4) . . . . ?
N11B C12B C25B C24B 177.1(3) . . . . ?
C12B N11B C16B C15B -2.7(5) . . . . ?
C12B C13B C14B C15B -0.3(6) . . . . ?
C13B C12B C25B N21B -175.8(3) . . . . ?
C13B C12B C25B C24B -0.4(5) . . . . ?
C13B C14B C15B C16B -0.5(6) . . . . ?
C14B C15B C16B N11B 2.0(6) . . . . ?
C16B N11B C12B C13B 1.9(5) . . . . ?
C16B N11B C12B C25B -175.6(3) . . . . ?
N21B N22B C23B C24B -1.4(4) . . . . ?
N21B N22B C26B C51B -83.3(3) . . . . ?
N22B N21B C25B C12B 176.6(2) . . . . ?
N22B N21B C25B C24B 0.4(3) . . . . ?
N22B C23B C24B C25B 1.5(4) . . . . ?
N22B C26B C51B C52B -6.0(4) . . . . ?
N22B C26B C51B C56B 172.9(2) . . . . ?
C23B N22B C26B C51B 88.9(4) . . . . ?
C23B C24B C25B C12B -176.8(3) . . . . ?
C23B C24B C25B N21B -1.2(4) . . . . ?
C25B C12B C13B C14B 176.9(3) . . . . ?
C25B N21B N22B C23B 0.6(3) . . . . ?
C25B N21B N22B C26B 173.9(3) . . . . ?
C26B N22B C23B C24B -174.4(3) . . . . ?
C26B C51B C52B C53B 175.7(3) . . . . ?
C26B C51B C56B C55B -174.4(2) . . . . ?
C26B C51B C56B C61B 5.3(4) . . . . ?
N31B C32B C33B C34B 0.2(6) . . . . ?
N31B C32B C45B N41B 11.2(5) . . . . ?
N31B C32B C45B C44B -170.0(4) . . . . ?
C32B N31B C36B C35B 3.3(5) . . . . ?
C32B C33B C34B C35B 1.6(7) . . . . ?
C33B C32B C45B N41B -166.9(3) . . . . ?
C33B C32B C45B C44B 11.9(7) . . . . ?
C33B C34B C35B C36B -1.0(7) . . . . ?
C34B C35B C36B N31B -1.5(6) . . . . ?
C36B N31B C32B C33B -2.7(5) . . . . ?
C36B N31B C32B C45B 179.3(3) . . . . ?
N41B N42B C43B C44B -2.1(5) . . . . ?
N41B N42B C46B C64B 78.3(4) . . . . ?
N42B N41B C45B C32B 179.6(3) . . . . ?
N42B N41B C45B C44B 0.5(4) . . . . ?
N42B C43B C44B C45B 2.2(5) . . . . ?
N42B C46B C64B C55B -174.7(3) . . . . ?
N42B C46B C64B C63B 5.5(4) . . . . ?
C43B N42B C46B C64B -93.1(5) . . . . ?
C43B C44B C45B C32B 179.4(4) . . . . ?
C43B C44B C45B N41B -1.7(5) . . . . ?
C45B C32B C33B C34B 178.2(4) . . . . ?
C45B N41B N42B C43B 0.9(4) . . . . ?
C45B N41B N42B C46B -171.9(3) . . . . ?
C46B N42B C43B C44B 169.9(4) . . . . ?
C51B C52B C53B C54B -0.4(5) . . . . ?
C51B C56B C61B C62B -177.5(3) . . . . ?
C52B C51B C56B C55B 4.6(4) . . . . ?
C52B C51B C56B C61B -175.7(3) . . . . ?
C52B C53B C54B C55B 2.6(5) . . . . ?
C53B C54B C55B C56B -1.1(5) . . . . ?
C53B C54B C55B C64B 178.7(3) . . . . ?
C54B C55B C56B C51B -2.5(4) . . . . ?
C54B C55B C56B C61B 177.8(3) . . . . ?
C54B C55B C64B C46B 0.8(4) . . . . ?
C54B C55B C64B C63B -179.3(3) . . . . ?
C55B C56B C61B C62B 2.2(4) . . . . ?
C56B C51B C52B C53B -3.3(5) . . . . ?
C56B C55B C64B C46B -179.4(3) . . . . ?
C56B C55B C64B C63B 0.5(4) . . . . ?
C56B C61B C62B C63B -0.9(5) . . . . ?
C61B C62B C63B C64B -0.7(5) . . . . ?
C62B C63B C64B C46B -179.3(3) . . . . ?
C62B C63B C64B C55B 0.8(5) . . . . ?
C64B C55B C56B C51B 177.7(3) . . . . ?
C64B C55B C56B C61B -2.0(4) . . . . ?
N11C C12C C13C C14C 1.2(4) . . . . ?
N11C C12C C25C N21C 7.4(4) . . . . ?
N11C C12C C25C C24C -169.5(3) . . . . ?
C12C N11C C16C C15C 1.6(4) . . . . ?
C12C C13C C14C C15C -0.1(5) . . . . ?
C13C C12C C25C N21C -174.3(3) . . . . ?
C13C C12C C25C C24C 8.9(5) . . . . ?
C13C C14C C15C C16C -0.1(5) . . . . ?
C14C C15C C16C N11C -0.6(5) . . . . ?
C16C N11C C12C C13C -1.9(4) . . . . ?
C16C N11C C12C C25C 176.5(3) . . . . ?
N21C N22C C23C C24C 0.0(4) . . . . ?
N21C N22C C26C C51C 79.5(4) . . . . ?
N22C N21C C25C C12C -176.2(3) . . . . ?
N22C N21C C25C C24C 1.2(4) . . . . ?
N22C C23C C24C C25C 0.7(5) . . . . ?
N22C C26C C51C C52C 10.2(4) . . . . ?
N22C C26C C51C C56C -171.2(3) . . . . ?
C23C N22C C26C C51C -95.4(4) . . . . ?
C23C C24C C25C C12C 175.8(3) . . . . ?
C23C C24C C25C N21C -1.2(4) . . . . ?
C25C C12C C13C C14C -177.1(3) . . . . ?
C25C N21C N22C C23C -0.7(4) . . . . ?
C25C N21C N22C C26C -176.3(3) . . . . ?
C26C N22C C23C C24C 175.3(3) . . . . ?
C26C C51C C52C C53C -177.8(3) . . . . ?
C26C C51C C56C C55C -179.6(3) . . . . ?
C26C C51C C56C C61C -2.9(4) . . . . ?
N31C C32C C33C C34C -2.0(5) . . . . ?
N31C C32C C45C N41C 7.1(4) . . . . ?
N31C C32C C45C C44C -177.9(3) . . . . ?
C32C N31C C36C C35C 1.7(5) . . . . ?
C32C C33C C34C C35C 2.5(5) . . . . ?
C33C C32C C45C N41C -169.1(3) . . . . ?
C33C C32C C45C C44C 5.9(5) . . . . ?
C33C C34C C35C C36C -1.0(6) . . . . ?
C34C C35C C36C N31C -1.2(6) . . . . ?
C36C N31C C32C C33C -0.1(4) . . . . ?
C36C N31C C32C C45C -176.3(3) . . . . ?
N41C N42C C43C C44C 0.6(3) . . . . ?
N41C N42C C46C C64C -88.6(3) . . . . ?
N42C N41C C45C C32C 175.9(2) . . . . ?
N42C N41C C45C C44C 0.0(3) . . . . ?
N42C C43C C44C C45C -0.5(3) . . . . ?
N42C C46C C64C C55C 168.0(2) . . . . ?
N42C C46C C64C C63C -10.5(4) . . . . ?
C43C N42C C46C C64C 91.6(3) . . . . ?
C43C C44C C45C C32C -174.9(3) . . . . ?
C43C C44C C45C N41C 0.3(3) . . . . ?
C45C C32C C33C C34C 173.9(3) . . . . ?
C45C N41C N42C C43C -0.4(3) . . . . ?
C45C N41C N42C C46C 179.8(2) . . . . ?
C46C N42C C43C C44C -179.6(2) . . . . ?
C51C C52C C53C C54C -2.0(5) . . . . ?
C51C C56C C61C C62C -177.7(3) . . . . ?
C52C C51C C56C C55C -1.0(4) . . . . ?
C52C C51C C56C C61C 175.7(3) . . . . ?
C52C C53C C54C C55C -2.1(5) . . . . ?
C53C C54C C55C C56C 4.6(4) . . . . ?
C53C C54C C55C C64C -175.4(3) . . . . ?
C54C C55C C56C C51C -3.1(4) . . . . ?
C54C C55C C56C C61C -179.9(3) . . . . ?
C54C C55C C64C C46C 1.2(4) . . . . ?
C54C C55C C64C C63C 179.8(3) . . . . ?
C55C C56C C61C C62C -1.0(4) . . . . ?
C56C C51C C52C C53C 3.6(5) . . . . ?
C56C C55C C64C C46C -178.8(2) . . . . ?
C56C C55C C64C C63C -0.2(4) . . . . ?
C56C C61C C62C C63C 1.9(4) . . . . ?
C61C C62C C63C C64C -2.0(4) . . . . ?
C62C C63C C64C C46C 179.7(3) . . . . ?
C62C C63C C64C C55C 1.2(4) . . . . ?
C64C C55C C56C C51C 177.0(2) . . . . ?
C64C C55C C56C C61C 0.2(4) . . . . ?
N11D C12D C13D C14D -0.8(6) . . . . ?
N11D C12D C25D N21D 1.8(5) . . . . ?
N11D C12D C25D C24D -178.7(3) . . . . ?
C12D N11D C16D C15D 1.0(6) . . . . ?
C12D C13D C14D C15D 0.6(7) . . . . ?
C13D C12D C25D N21D -177.8(3) . . . . ?
C13D C12D C25D C24D 1.6(6) . . . . ?
C13D C14D C15D C16D 0.4(8) . . . . ?
C14D C15D C16D N11D -1.2(7) . . . . ?
C16D N11D C12D C13D 0.0(5) . . . . ?
C16D N11D C12D C25D -179.7(3) . . . . ?
N21D N22D C23D C24D -0.7(4) . . . . ?
N21D N22D C26D C51D -86.4(3) . . . . ?
N22D N21D C25D C12D 178.1(3) . . . . ?
N22D N21D C25D C24D -1.4(3) . . . . ?
N22D C23D C24D C25D -0.2(4) . . . . ?
N22D C26D C51D C52D -9.6(4) . . . . ?
N22D C26D C51D C56D 168.6(2) . . . . ?
C23D N22D C26D C51D 86.8(4) . . . . ?
C23D C24D C25D C12D -178.5(3) . . . . ?
C23D C24D C25D N21D 1.0(4) . . . . ?
C25D C12D C13D C14D 178.9(4) . . . . ?
C25D N21D N22D C23D 1.3(3) . . . . ?
C25D N21D N22D C26D 175.4(3) . . . . ?
C26D N22D C23D C24D -174.5(3) . . . . ?
C26D C51D C52D C53D 178.7(3) . . . . ?
C26D C51D C56D C55D -176.7(2) . . . . ?
C26D C51D C56D C61D 3.0(4) . . . . ?
N31D C32D C33D C34D 0.1(5) . . . . ?
N31D C32D C45D N41D 7.4(4) . . . . ?
N31D C32D C45D C44D -170.1(3) . . . . ?
C32D N31D C36D C35D 3.2(4) . . . . ?
C32D C33D C34D C35D 0.3(5) . . . . ?
C33D C32D C45D N41D -172.3(3) . . . . ?
C33D C32D C45D C44D 10.2(5) . . . . ?
C33D C34D C35D C36D 1.0(5) . . . . ?
C34D C35D C36D N31D -2.8(5) . . . . ?
C36D N31D C32D C33D -1.8(4) . . . . ?
C36D N31D C32D C45D 178.5(3) . . . . ?
N41D N42D C43D C44D 0.2(4) . . . . ?
N41D N42D C46D C64D 85.9(3) . . . . ?
N42D N41D C45D C32D -176.1(3) . . . . ?
N42D N41D C45D C44D 1.8(3) . . . . ?
N42D C43D C44D C45D 0.9(4) . . . . ?
N42D C46D C64D C55D -177.6(2) . . . . ?
N42D C46D C64D C63D 4.6(4) . . . . ?
C43D N42D C46D C64D -89.8(4) . . . . ?
C43D C44D C45D C32D 175.9(3) . . . . ?
C43D C44D C45D N41D -1.7(4) . . . . ?
C45D C32D C33D C34D 179.7(3) . . . . ?
C45D N41D N42D C43D -1.2(3) . . . . ?
C45D N41D N42D C46D -177.5(3) . . . . ?
C46D N42D C43D C44D 176.2(3) . . . . ?
C51D C52D C53D C54D -2.0(5) . . . . ?
C51D C56D C61D C62D -176.6(3) . . . . ?
C52D C51D C56D C55D 1.5(4) . . . . ?
C52D C51D C56D C61D -178.8(3) . . . . ?
C52D C53D C54D C55D 1.4(5) . . . . ?
C53D C54D C55D C56D 0.6(4) . . . . ?
C53D C54D C55D C64D -178.8(3) . . . . ?
C54D C55D C56D C51D -2.1(4) . . . . ?
C54D C55D C56D C61D 178.3(3) . . . . ?
C54D C55D C64D C46D 1.3(4) . . . . ?
C54D C55D C64D C63D 179.0(3) . . . . ?
C55D C56D C61D C62D 3.0(4) . . . . ?
C56D C51D C52D C53D 0.5(4) . . . . ?
C56D C55D C64D C46D -178.1(2) . . . . ?
C56D C55D C64D C63D -0.4(4) . . . . ?
C56D C61D C62D C63D -1.1(4) . . . . ?
C61D C62D C63D C64D -1.7(5) . . . . ?
C62D C63D C64D C46D -179.9(3) . . . . ?
C62D C63D C64D C55D 2.4(4) . . . . ?
C64D C55D C56D C51D 177.4(2) . . . . ?
C64D C55D C56D C61D -2.3(4) . . . . ?
N11E C12E C13E C14E 1.9(5) . . . . ?
N11E C12E C25E N21E -0.8(4) . . . . ?
N11E C12E C25E C24E -176.3(3) . . . . ?
C12E N11E C16E C15E -0.5(5) . . . . ?
C12E C13E C14E C15E -2.8(6) . . . . ?
C13E C12E C25E N21E 178.9(3) . . . . ?
C13E C12E C25E C24E 3.4(5) . . . . ?
C13E C14E C15E C16E 2.2(6) . . . . ?
C14E C15E C16E N11E -0.5(6) . . . . ?
C16E N11E C12E C13E -0.2(4) . . . . ?
C16E N11E C12E C25E 179.5(3) . . . . ?
N21E N22E C23E C24E -0.2(4) . . . . ?
N21E N22E C26E C51E 81.9(3) . . . . ?
N22E N21E C25E C12E -176.8(3) . . . . ?
N22E N21E C25E C24E -0.4(3) . . . . ?
N22E C23E C24E C25E 0.0(4) . . . . ?
N22E C26E C51E C52E 3.3(4) . . . . ?
N22E C26E C51E C56E -176.6(3) . . . . ?
C23E N22E C26E C51E -89.2(4) . . . . ?
C23E C24E C25E C12E 176.1(3) . . . . ?
C23E C24E C25E N21E 0.3(4) . . . . ?
C25E C12E C13E C14E -177.8(3) . . . . ?
C25E N21E N22E C23E 0.4(3) . . . . ?
C25E N21E N22E C26E -172.0(3) . . . . ?
C26E N22E C23E C24E 171.6(3) . . . . ?
C26E C51E C52E C53E 177.6(3) . . . . ?
C26E C51E C56E C55E 180.0(3) . . . . ?
C26E C51E C56E C61E 0.5(4) . . . . ?
N31E C32E C33E C34E -2.7(5) . . . . ?
N31E C32E C45E N41E 3.0(4) . . . . ?
N31E C32E C45E C44E -179.3(3) . . . . ?
C32E N31E C36E C35E 1.2(5) . . . . ?
C32E C33E C34E C35E 2.0(5) . . . . ?
C33E C32E C45E N41E -173.2(3) . . . . ?
C33E C32E C45E C44E 4.5(5) . . . . ?
C33E C34E C35E C36E 0.1(6) . . . . ?
C34E C35E C36E N31E -1.8(6) . . . . ?
C36E N31E C32E C33E 1.0(4) . . . . ?
C36E N31E C32E C45E -175.1(3) . . . . ?
N41E N42E C43E C44E -2.0(4) . . . . ?
N41E N42E C46E C64E -88.9(3) . . . . ?
N42E N41E C45E C32E 175.7(3) . . . . ?
N42E N41E C45E C44E -2.4(3) . . . . ?
N42E C43E C44E C45E 0.5(4) . . . . ?
N42E C46E C64E C55E -174.8(2) . . . . ?
N42E C46E C64E C63E 3.8(4) . . . . ?
C43E N42E C46E C64E 80.8(4) . . . . ?
C43E C44E C45E C32E -176.6(3) . . . . ?
C43E C44E C45E N41E 1.2(4) . . . . ?
C45E C32E C33E C34E 173.3(3) . . . . ?
C45E N41E N42E C43E 2.7(3) . . . . ?
C45E N41E N42E C46E 173.5(3) . . . . ?
C46E N42E C43E C44E -172.8(3) . . . . ?
C51E C52E C53E C54E 3.3(5) . . . . ?
C51E C56E C61E C62E 177.8(3) . . . . ?
C52E C51E C56E C55E 0.0(4) . . . . ?
C52E C51E C56E C61E -179.5(3) . . . . ?
C52E C53E C54E C55E -1.8(5) . . . . ?
C53E C54E C55E C56E -0.6(4) . . . . ?
C53E C54E C55E C64E 179.5(3) . . . . ?
C54E C55E C56E C51E 1.5(4) . . . . ?
C54E C55E C56E C61E -179.0(3) . . . . ?
C54E C55E C64E C46E -0.5(4) . . . . ?
C54E C55E C64E C63E -179.1(3) . . . . ?
C55E C56E C61E C62E -1.7(5) . . . . ?
C56E C51E C52E C53E -2.4(5) . . . . ?
C56E C55E C64E C46E 179.6(3) . . . . ?
C56E C55E C64E C63E 1.0(4) . . . . ?
C56E C61E C62E C63E 0.6(5) . . . . ?
C61E C62E C63E C64E 1.5(5) . . . . ?
C62E C63E C64E C46E 179.2(3) . . . . ?
C62E C63E C64E C55E -2.2(5) . . . . ?
C64E C55E C56E C51E -178.6(3) . . . . ?
C64E C55E C56E C61E 0.9(4) . . . . ?
N11F C12F C13F C14F -1.4(4) . . . . ?
N11F C12F C25F N21F -3.6(4) . . . . ?
N11F C12F C25F C24F 171.3(3) . . . . ?
C12F N11F C16F C15F -0.1(4) . . . . ?
C12F C13F C14F C15F 1.0(5) . . . . ?
C13F C12F C25F N21F 178.0(3) . . . . ?
C13F C12F C25F C24F -7.1(5) . . . . ?
C13F C14F C15F C16F -0.3(5) . . . . ?
C14F C15F C16F N11F -0.3(5) . . . . ?
C16F N11F C12F C13F 0.9(4) . . . . ?
C16F N11F C12F C25F -177.5(2) . . . . ?
N21F N22F C23F C24F -2.5(4) . . . . ?
N21F N22F C26F C51F -81.8(4) . . . . ?
N22F N21F C25F C12F 174.7(3) . . . . ?
N22F N21F C25F C24F -1.1(3) . . . . ?
N22F C23F C24F C25F 1.7(4) . . . . ?
N22F C26F C51F C52F -2.6(4) . . . . ?
N22F C26F C51F C56F 179.6(3) . . . . ?
C23F N22F C26F C51F 89.8(4) . . . . ?
C23F C24F C25F C12F -175.6(3) . . . . ?
C23F C24F C25F N21F -0.4(4) . . . . ?
C25F C12F C13F C14F 176.9(3) . . . . ?
C25F N21F N22F C23F 2.3(3) . . . . ?
C25F N21F N22F C26F 175.0(3) . . . . ?
C26F N22F C23F C24F -174.9(3) . . . . ?
C26F C51F C52F C53F -179.4(3) . . . . ?
C26F C51F C56F C55F 176.6(3) . . . . ?
C26F C51F C56F C61F -1.3(4) . . . . ?
N31F C32F C33F C34F -0.8(4) . . . . ?
N31F C32F C45F N41F -3.0(4) . . . . ?
N31F C32F C45F C44F 178.9(3) . . . . ?
C32F N31F C36F C35F 0.8(4) . . . . ?
C32F C33F C34F C35F 2.0(5) . . . . ?
C33F C32F C45F N41F 176.7(3) . . . . ?
C33F C32F C45F C44F -1.4(5) . . . . ?
C33F C34F C35F C36F -1.9(5) . . . . ?
C34F C35F C36F N31F 0.4(5) . . . . ?
C36F N31F C32F C33F -0.7(4) . . . . ?
C36F N31F C32F C45F 179.0(2) . . . . ?
N41F N42F C43F C44F 0.3(3) . . . . ?
N41F N42F C46F C64F 88.1(3) . . . . ?
N42F N41F C45F C32F -178.5(2) . . . . ?
N42F N41F C45F C44F -0.1(3) . . . . ?
N42F C43F C44F C45F -0.4(3) . . . . ?
N42F C46F C64F C55F -169.3(3) . . . . ?
N42F C46F C64F C63F 8.8(4) . . . . ?
C43F N42F C46F C64F -89.6(4) . . . . ?
C43F C44F C45F C32F 178.5(3) . . . . ?
C43F C44F C45F N41F 0.3(3) . . . . ?
C45F C32F C33F C34F 179.5(3) . . . . ?
C45F N41F N42F C43F -0.1(3) . . . . ?
C45F N41F N42F C46F -178.1(2) . . . . ?
C46F N42F C43F C44F 178.2(3) . . . . ?
C51F C52F C53F C54F 1.3(5) . . . . ?
C51F C56F C61F C62F 177.0(3) . . . . ?
C52F C51F C56F C55F -1.2(4) . . . . ?
C52F C51F C56F C61F -179.1(3) . . . . ?
C52F C53F C54F C55F 1.8(5) . . . . ?
C53F C54F C55F C56F -4.6(5) . . . . ?
C53F C54F C55F C64F 174.4(3) . . . . ?
C54F C55F C56F C51F 4.2(4) . . . . ?
C54F C55F C56F C61F -177.8(3) . . . . ?
C54F C55F C64F C46F -3.8(4) . . . . ?
C54F C55F C64F C63F 178.0(3) . . . . ?
C55F C56F C61F C62F -0.9(4) . . . . ?
C56F C51F C52F C53F -1.6(5) . . . . ?
C56F C55F C64F C46F 175.2(3) . . . . ?
C56F C55F C64F C63F -3.1(4) . . . . ?
C56F C61F C62F C63F -1.8(5) . . . . ?
C61F C62F C63F C64F 2.0(5) . . . . ?
C62F C63F C64F C46F -177.7(3) . . . . ?
C62F C63F C64F C55F 0.4(5) . . . . ?
C64F C55F C56F C51F -174.7(3) . . . . ?
C64F C55F C56F C61F 3.2(4) . . . . ?
F92 B91 F93 B91 167.0(19) . . . 2_856 ?
F92 B91 F94 B91 -166.2(13) . . . 2_856 ?
F93 B91 F94 B91 -54.9(5) . . . 2_856 ?
F94 B91 F93 B91 -70.7(14) 2_856 . . 2_856 ?
F94 B91 F93 B91 49.5(9) . . . 2_856 ?
F94 B91 F94 B91 74.1(10) 2_856 . . 2_856 ?
C16G C15G C14G C13G 0.0 . . . . ?
C16G C15G C14G Cl24 -168.0(10) . . . . ?
C15G C16G C11G C12G 0.0 . . . . ?
C15G C16G C11G O21G -177.2(12) . . . . ?
C15G C14G C13G C12G 0.0 . . . . ?
C15G C14G C13G Cl23 176.8(7) . . . . ?
C14G C13G C12G C11G 0.0 . . . . ?
C14G C13G C12G O22G -169(2) . . . . ?
C13G C12G C11G C16G 0.0 . . . . ?
C13G C12G C11G O21G 176.8(14) . . . . ?
C11G C16G C15G C14G 0.0 . . . . ?
C11G C16G C15G Cl25 176.5(6) . . . . ?
O22G C12G C11G C16G 167(2) . . . . ?
O22G C12G C11G O21G -16(3) . . . . ?
Cl23 C13G C12G C11G -176.1(9) . . . . ?
Cl23 C13G C12G O22G 15.1(17) . . . . ?
Cl24 C14G C13G C12G 167.7(10) . . . . ?
Cl24 C14G C13G Cl23 -15.5(12) . . . . ?
Cl25 C15G C14G C13G -176.3(6) . . . . ?
Cl25 C15G C14G Cl24 15.6(11) . . . . ?
Cl26 C16G C15G C14G 173.3(8) . . . . ?
Cl26 C16G C15G Cl25 -10.2(8) . . . . ?
Cl26 C16G C11G C12G -171.3(11) . . . . ?
Cl26 C16G C11G O21G 11.4(16) . . . . ?
